data_7129272
loop_
_publ_author_name
'Xiong, Shenglun'
'He, Qing'

_publ_section_title
;
 Photoresponsive Macrocycles for Selective Binding and Release of Sulfate
;
_journal_name_full 'Chemical Communications'
_journal_paper_doi 10.1039/D1CC05506B
_journal_year 2021
_chemical_formula_moiety '4(C32 H28 N6 O4), 3(C H4 O), H2 O, C H3.042 O'
_chemical_formula_sum 'C132 H129.36 N24 O21'
_chemical_formula_weight 2387.95
_space_group_crystal_system triclinic
_space_group_IT_number 2
_space_group_name_Hall '-P 1'
_space_group_name_H-M_alt 'P -1'
_atom_sites_solution_hydrogens mixed
_atom_sites_solution_primary dual
_audit_creation_date 2021-09-28
_audit_creation_method
;
Olex2 1.3
(compiled 2020.11.12 svn.r5f609507 for OlexSys, GUI svn.r6272)
;
_audit_update_record
;
2021-09-28 deposited with the CCDC.	2021-11-19 downloaded from the CCDC.
;
_cell_angle_alpha 99.650(10)
_cell_angle_beta 90.341(8)
_cell_angle_gamma 90.270(7)
_cell_formula_units_Z 2
_cell_length_a 11.0498(17)
_cell_length_b 19.163(3)
_cell_length_c 29.251(4)
_cell_measurement_reflns_used 2471
_cell_measurement_temperature 173.0
_cell_measurement_theta_max 61.21
_cell_measurement_theta_min 5.12
_cell_volume 6106.0(16)
_computing_molecular_graphics 'Olex2 1.3 (Dolomanov et al., 2009)'
_computing_publication_material 'Olex2 1.3 (Dolomanov et al., 2009)'
_computing_structure_refinement 'SHELXL 2018/3 (Sheldrick, 2015)'
_computing_structure_solution 'SHELXT 2014/5 (Sheldrick, 2014)'
_diffrn_ambient_temperature 173.0
_diffrn_measured_fraction_theta_full 0.971
_diffrn_measured_fraction_theta_max 0.971
_diffrn_measurement_device_type 'Bruker APEX-II CCD'
_diffrn_radiation_type CuK\a
_diffrn_radiation_wavelength 1.54178
_diffrn_reflns_av_R_equivalents 0.0963
_diffrn_reflns_av_unetI/netI 0.0845
_diffrn_reflns_Laue_measured_fraction_full 0.971
_diffrn_reflns_Laue_measured_fraction_max 0.971
_diffrn_reflns_limit_h_max 13
_diffrn_reflns_limit_h_min -13
_diffrn_reflns_limit_k_max 22
_diffrn_reflns_limit_k_min -22
_diffrn_reflns_limit_l_max 34
_diffrn_reflns_limit_l_min -34
_diffrn_reflns_number 72233
_diffrn_reflns_point_group_measured_fraction_full 0.971
_diffrn_reflns_point_group_measured_fraction_max 0.971
_diffrn_reflns_theta_full 66.841
_diffrn_reflns_theta_max 66.841
_diffrn_reflns_theta_min 1.532
_diffrn_source_current 1.2
_diffrn_source_power 0.06
_diffrn_source_voltage 50.0
_exptl_absorpt_coefficient_mu 0.737
_exptl_absorpt_correction_T_max 0.7528
_exptl_absorpt_correction_T_min 0.6544
_exptl_absorpt_correction_type multi-scan
_exptl_absorpt_process_details
;
SADABS-2016/2 (Bruker,2016/2) was used for absorption correction.
wR2(int) was 0.1389 before and 0.0661 after correction.
The Ratio of minimum to maximum transmission is 0.8693.
The \l/2 correction factor is Not present.
;
_exptl_crystal_colour orange
_exptl_crystal_colour_primary orange
_exptl_crystal_density_diffrn 1.299
_exptl_crystal_description needle
_exptl_crystal_F_000 2515
_exptl_crystal_size_max 0.074
_exptl_crystal_size_mid 0.066
_exptl_crystal_size_min 0.035
_refine_diff_density_max 0.772
_refine_diff_density_min -0.674
_refine_diff_density_rms 0.102
_refine_ls_extinction_coef 0.00304(16)
_refine_ls_extinction_expression Fc^*^=kFc[1+0.001xFc^2^\l^3^/sin(2\q)]^-1/4^
_refine_ls_extinction_method 'SHELXL-2018/3 (Sheldrick 2018)'
_refine_ls_goodness_of_fit_ref 1.039
_refine_ls_hydrogen_treatment constr
_refine_ls_matrix_type full
_refine_ls_number_parameters 1685
_refine_ls_number_reflns 21062
_refine_ls_number_restraints 81
_refine_ls_restrained_S_all 1.039
_refine_ls_R_factor_all 0.1091
_refine_ls_R_factor_gt 0.0764
_refine_ls_shift/su_max 0.000
_refine_ls_shift/su_mean 0.000
_refine_ls_structure_factor_coef Fsqd
_refine_ls_weighting_details 'w=1/[\s^2^(Fo^2^)+(0.1025P)^2^+4.8719P] where P=(Fo^2^+2Fc^2^)/3'
_refine_ls_weighting_scheme calc
_refine_ls_wR_factor_gt 0.1956
_refine_ls_wR_factor_ref 0.2170
_reflns_Friedel_coverage 0.000
_reflns_number_gt 14363
_reflns_number_total 21062
_reflns_threshold_expression 'I > 2\s(I)'
_cod_data_source_file d1cc05506b2.cif
_cod_data_source_block 1-trans
_cod_original_cell_volume 6106.1(15)
_cod_database_code 7129272
_shelx_shelxl_version_number 2018/3
_shelx_space_group_comment
;
The symmetry employed for this shelxl refinement is uniquely defined
by the following loop, which should always be used as a source of
symmetry information in preference to the above space-group names.
They are only intended as comments.
;
_shelx_estimated_absorpt_t_max 0.975
_shelx_estimated_absorpt_t_min 0.948
_olex2_refinement_description
;
1. Fixed Uiso
 At 1.2 times of:
  All C(H) groups, {H30,H30A,H30B} of C30, All C(H,H) groups, All N(H) groups
 At 1.5 times of:
  All O(H) groups, {H13H,H13I,H13J} of C132, {H12C,H12D,H12E} of C129, {H13E,
  H13F,H13G} of C130, {H13B,H13C,H13D} of C131, All O(H,H) groups
2. Restrained distances
 N20-N21 = N6-N5
 1.25 with sigma of 0.01
 N6-N5 = N21-N20
 1.25 with sigma of 0.01
 O20-C131 \\sim O20A-C131
 with sigma of 0.02
 N20-N21A \\sim N20A-N21A
 with sigma of 0.02
 N21-N20 \\sim N21A-N20
 with sigma of 0.02
 N21-C119 \\sim N21A-C119
 with sigma of 0.02
 N21-N20 \\sim N21-N20A
 with sigma of 0.02
 N5-N6 \\sim N5-N6A
 with sigma of 0.02
 N5-N6 \\sim N5A-N6
 with sigma of 0.02
 N6-N5A \\sim N6A-N5A
 with sigma of 0.02
 N5-C23 \\sim N5A-C23
 with sigma of 0.02
 N6-C26 \\sim N6A-C26
 with sigma of 0.02
 C26-C27 \\sim C26-C27A
 with sigma of 0.02
 C28-C27 \\sim C28-C27A
 with sigma of 0.02
3. Rigid bond restraints
 C122, C127
 with sigma for 1-2 distances of 0.01 and sigma for 1-3 distances of 0.005
4. Uiso/Uaniso restraints and constraints
Uanis(O20) \\sim Ueq, Uanis(O17) \\sim Ueq, Uanis(C132) \\sim Ueq: with sigma
of 0.0001 and sigma for terminal atoms of 0.0002
Uanis(N5) \\sim Ueq, Uanis(N6) \\sim Ueq, Uanis(N21) \\sim Ueq, Uanis(N20)
\\sim Ueq: with sigma of 0.001 and sigma for terminal atoms of 0.002
Uanis(C27) \\sim Ueq, Uanis(C26) \\sim Ueq, Uanis(C31) \\sim Ueq: with sigma of
0.001 and sigma for terminal atoms of 0.002
Uanis(O20A) \\sim Ueq: with sigma of 0.001 and sigma for terminal atoms of 0.002
Uanis(C27A) \\sim Ueq: with sigma of 0.01 and sigma for terminal atoms of 0.02
5. Others
 Sof(H30A)=Sof(H30B)=Sof(O20A)=Sof(H20A)=Sof(C133)=Sof(C134)=Sof(H134)=1-FVAR(1)
 Sof(C31)=Sof(H31)=Sof(C26)=Sof(H30)=Sof(H13B)=Sof(H13C)=Sof(H13D)=Sof(O20)=
 Sof(H20)=FVAR(1)
 Sof(N21A)=1-FVAR(2)
 Sof(N21)=FVAR(2)
 Sof(N20A)=1-FVAR(3)
 Sof(N20)=FVAR(3)
 Sof(N5A)=1-FVAR(4)
 Sof(N5)=FVAR(4)
 Sof(N6A)=1-FVAR(5)
 Sof(N6)=FVAR(5)
 Sof(H28A)=Sof(C27A)=Sof(H27A)=1-FVAR(6)
 Sof(H28)=Sof(C27)=Sof(H27)=FVAR(6)
6.a Free rotating group:
 O21(H21A,H21B)
6.b Secondary CH2 refined with riding coordinates:
 C32(H32A,H32B), C63(H63A,H63B), C10(H10A,H10B), C9(H9A,H9B), C128(H12A,H12B),
 C83(H83A,H83B), C73(H73A,H73B), C105(H10C,H10D), C54(H54A,H54B), C41(H41A,
 H41B), C19(H19A,H19B), C74(H74A,H74B), C115(H11A,H11B), C64(H64A,H64B),
 C96(H96A,H96B), C106(H10E,H10F), C30(H30A,H30B)
6.c Aromatic/amide H refined with riding coordinates:
 N2(H2), N19(H19), N17(H17A), N3(H3), N4(H4), N8(H8), N1(H1), N24(H24A),
 N7(H7A), N18(H18), N22(H22A), N12(H12), N13(H13A), N11(H11), N16(H16),
 N23(H23), C94(H94), C124(H124), C21(H21), C113(H113), C52(H52), C86(H86),
 C69(H69), C99(H99), C111(H111), C92(H92), C109(H109), C3(H3A), C79(H79),
 C81(H81), C89(H89), C17(H17), C53(H53), C77(H77), C14(H14), C103(H103), C7(H7),
  C118(H118), C4(H4A), C25(H25), C46(H46), C39(H39), C5(H5), C71(H71), C36(H36),
  C88(H88), C100(H100), C35(H35), C101(H101), C28(H28), C28(H28A), C24(H24),
 C78(H78), C31(H31), C13(H13), C95(H95), C57(H57), C47(H47), C121(H121),
 C61(H61), C50(H50), C49(H49), C58(H58), C126(H126), C91(H91), C117(H117),
 C15(H15), C120(H120), C68(H68), C22(H22), C30(H30), C85(H85), C110(H110),
 C67(H67), C27(H27), C43(H43), C37(H37), C44(H44), C59(H59), C127(H127),
 C123(H123), C27A(H27A), C134(H134)
6.d Idealised Me refined as rotating group:
 C129(H12C,H12D,H12E), C132(H13H,H13I,H13J), C130(H13E,H13F,H13G), C131(H13B,
 H13C,H13D)
6.e Idealised tetrahedral OH refined as rotating group:
 O17(H17B), O18(H18A), O19(H19C), O20(H20), O20A(H20A)
;
_olex2_submission_special_instructions 'No special instructions were received'

loop_
_space_group_symop_operation_xyz
'x, y, z'
'-x, -y, -z'

loop_
_atom_site_label
_atom_site_type_symbol
_atom_site_fract_x
_atom_site_fract_y
_atom_site_fract_z
_atom_site_U_iso_or_equiv
_atom_site_adp_type
_atom_site_occupancy
_atom_site_site_symmetry_order
_atom_site_calc_flag
_atom_site_refinement_flags_posn
_atom_site_refinement_flags_adp
_atom_site_refinement_flags_occupancy
_atom_site_disorder_assembly
_atom_site_disorder_group
O10 O -0.2923(2) 0.65196(13) -0.15715(9) 0.0401(6) Uani 1 1 d . . . . .
O17 O -0.0531(4) 0.8813(2) 0.02694(16) 0.0901(11) Uani 1 1 d . U . . .
H17B H -0.007453 0.846185 0.020311 0.135 Uiso 1 1 calc R U . . .
O18 O 0.0121(3) 0.61469(16) -0.04380(10) 0.0533(7) Uani 1 1 d . . . . .
H18A H 0.046685 0.623256 -0.017792 0.080 Uiso 1 1 calc R U . . .
O9 O 0.1280(2) 0.58256(13) 0.21279(9) 0.0433(6) Uani 1 1 d . . . . .
O7 O 0.3756(2) 0.49194(14) 0.28734(9) 0.0482(7) Uani 1 1 d . . . . .
O6 O 0.7795(2) 0.71311(13) 0.65474(9) 0.0410(6) Uani 1 1 d . . . . .
O12 O 0.1403(2) 0.67068(16) 0.03404(9) 0.0519(7) Uani 1 1 d . . . . .
O11 O 0.2645(2) 0.73575(14) -0.14012(9) 0.0451(6) Uani 1 1 d . . . . .
O19 O 0.4813(3) 0.62996(18) 0.55265(11) 0.0652(8) Uani 1 1 d . . . . .
H19C H 0.455554 0.630332 0.525619 0.098 Uiso 1 1 calc R U . . .
O15 O -0.4251(2) 0.75745(13) 0.03396(8) 0.0394(6) Uani 1 1 d . . . . .
O2 O 0.5774(3) 0.87759(15) 0.55944(9) 0.0496(7) Uani 1 1 d . . . . .
O5 O 0.2148(2) 0.78364(14) 0.66204(9) 0.0417(6) Uani 1 1 d . . . . .
O4 O 0.5084(3) 0.73546(14) 0.29268(11) 0.0547(7) Uani 1 1 d . . . . .
O14 O -0.0932(2) 0.86420(15) -0.06705(9) 0.0476(7) Uani 1 1 d . . . . .
O3 O 0.9110(2) 0.73793(16) 0.45445(10) 0.0517(7) Uani 1 1 d . . . . .
O13 O 0.2153(2) 0.94903(14) -0.21039(9) 0.0435(6) Uani 1 1 d . . . . .
O8 O 0.4035(3) 0.66585(19) 0.47170(10) 0.0645(9) Uani 1 1 d . . . . .
O16 O -0.0247(2) 0.81507(14) 0.19389(10) 0.0473(6) Uani 1 1 d . . . . .
O1 O 0.2862(2) 1.03754(13) 0.69920(9) 0.0433(6) Uani 1 1 d . . . . .
O21 O 0.9681(3) 0.8036(2) 0.64832(17) 0.0902(12) Uani 1 1 d G . . . .
H21A H 0.912277 0.774762 0.654803 0.135 Uiso 1 1 d G U . . .
H21B H 1.032277 0.792345 0.662816 0.135 Uiso 1 1 d G U . . .
N21 N 0.3206(5) 0.9784(4) 0.0705(2) 0.0400(19) Uani 0.677(17) 1 d D U P A 1
N2 N 0.7082(3) 0.80496(17) 0.58775(11) 0.0424(7) Uani 1 1 d . . . . .
H2 H 0.728919 0.784134 0.611235 0.051 Uiso 1 1 calc R U . . .
N14 N -0.3078(3) 0.52669(16) 0.04820(11) 0.0405(7) Uani 1 1 d . . . . .
N5 N 0.1701(5) 0.9498(4) 0.4368(3) 0.044(2) Uani 0.618(18) 1 d D U P B 1
N19 N 0.2938(3) 0.87338(17) -0.16601(11) 0.0419(7) Uani 1 1 d . . . . .
H19 H 0.286813 0.830325 -0.159550 0.050 Uiso 1 1 calc R U . . .
N17 N 0.1343(3) 0.71704(17) -0.08333(10) 0.0413(7) Uani 1 1 d . . . . .
H17A H 0.065387 0.697302 -0.077371 0.050 Uiso 1 1 calc R U . . .
N3 N 0.7083(3) 0.75320(18) 0.46142(11) 0.0455(8) Uani 1 1 d . . . . .
H3 H 0.640700 0.764377 0.448423 0.055 Uiso 1 1 calc R U . . .
N4 N 0.5427(3) 0.84851(16) 0.28350(10) 0.0380(7) Uani 1 1 d . . . . .
H4 H 0.596767 0.882571 0.284321 0.046 Uiso 1 1 calc R U . . .
N8 N 0.7735(2) 0.60689(16) 0.67791(10) 0.0355(6) Uani 1 1 d . . . . .
H8 H 0.732814 0.577482 0.692217 0.043 Uiso 1 1 calc R U . . .
N1 N 0.1904(2) 0.93653(16) 0.66818(10) 0.0371(7) Uani 1 1 d . . . . .
H1 H 0.192608 0.890076 0.665062 0.045 Uiso 1 1 calc R U . . .
N24 N -0.2285(3) 0.77979(17) -0.09756(10) 0.0395(7) Uani 1 1 d . . . . .
H24A H -0.254670 0.750963 -0.122300 0.047 Uiso 1 1 calc R U . . .
N7 N 0.3191(3) 0.72534(17) 0.60085(10) 0.0405(7) Uani 1 1 d . . . . .
H7A H 0.386388 0.702425 0.592576 0.049 Uiso 1 1 calc R U . . .
N18 N 0.3160(3) 0.72527(16) 0.02282(10) 0.0387(7) Uani 1 1 d . . . . .
H18 H 0.378080 0.750413 0.035503 0.046 Uiso 1 1 calc R U . . .
N15 N -0.3718(3) 0.56806(16) 0.02967(11) 0.0399(7) Uani 1 1 d . . . . .
N10 N 0.8117(3) 0.50186(17) 0.44066(11) 0.0424(7) Uani 1 1 d . . . . .
N22 N -0.0526(3) 0.93241(17) 0.21644(10) 0.0384(7) Uani 1 1 d . . . . .
H22A H -0.103946 0.967815 0.219559 0.046 Uiso 1 1 calc R U . . .
N12 N 0.2578(3) 0.74883(17) 0.48184(11) 0.0441(7) Uani 1 1 d . . . . .
H12 H 0.196221 0.768524 0.469747 0.053 Uiso 1 1 calc R U . . .
N13 N 0.0058(3) 0.67529(16) 0.20936(10) 0.0384(7) Uani 1 1 d . . . . .
H13A H 0.002792 0.720126 0.206222 0.046 Uiso 1 1 calc R U . . .
N9 N 0.8701(3) 0.55320(16) 0.46226(10) 0.0390(7) Uani 1 1 d . . . . .
N11 N 0.4983(3) 0.58667(16) 0.28852(10) 0.0370(7) Uani 1 1 d . . . . .
H11 H 0.501373 0.633151 0.291964 0.044 Uiso 1 1 calc R U . . .
N20 N 0.3644(5) 0.9252(3) 0.0451(2) 0.0377(17) Uani 0.653(14) 1 d D U P A 1
N16 N -0.2813(3) 0.53415(15) -0.18089(10) 0.0360(6) Uani 1 1 d . . . . .
H16 H -0.238153 0.498095 -0.194404 0.043 Uiso 1 1 calc R U . . .
N23 N -0.2235(3) 0.77203(17) 0.02725(10) 0.0385(7) Uani 1 1 d . . . . .
H23 H -0.155768 0.787550 0.041493 0.046 Uiso 1 1 calc R U . . .
N6 N 0.1315(5) 0.9022(3) 0.4575(2) 0.042(2) Uani 0.603(15) 1 d D U P B 1
C40 C 0.7245(3) 0.66881(19) 0.67346(12) 0.0345(8) Uani 1 1 d . . . . .
C32 C 0.0808(3) 0.9691(2) 0.65359(13) 0.0432(9) Uani 1 1 d . . . . .
H32A H 0.077110 1.019311 0.668560 0.052 Uiso 1 1 calc R U . . .
H32B H 0.008428 0.944274 0.662787 0.052 Uiso 1 1 calc R U . . .
C94 C -0.1490(4) 0.5395(2) 0.15954(14) 0.0480(10) Uani 1 1 d . . . . .
H94 H -0.096495 0.510580 0.174006 0.058 Uiso 1 1 calc R U . . .
C6 C 0.5666(3) 0.87392(18) 0.63995(12) 0.0331(7) Uani 1 1 d . . . . .
C63 C 0.2958(4) 0.7759(2) 0.52907(13) 0.0434(9) Uani 1 1 d . . . . .
H63A H 0.274651 0.826674 0.536781 0.052 Uiso 1 1 calc R U . . .
H63B H 0.384805 0.771989 0.531523 0.052 Uiso 1 1 calc R U . . .
C38 C 0.5997(3) 0.68505(18) 0.69189(12) 0.0344(7) Uani 1 1 d . . . . .
C124 C 0.3283(4) 0.9822(2) -0.07263(16) 0.0524(10) Uani 1 1 d . . . . .
H124 H 0.287193 1.014492 -0.088499 0.063 Uiso 1 1 calc R U . . .
C34 C 0.3988(3) 0.72704(18) 0.67792(12) 0.0331(7) Uani 1 1 d . . . . .
C48 C 0.7818(3) 0.5105(2) 0.39397(13) 0.0407(8) Uani 1 1 d . . . . .
C60 C 0.2697(3) 0.66729(19) 0.40847(12) 0.0380(8) Uani 1 1 d . . . . .
C62 C 0.3150(3) 0.6941(2) 0.45622(13) 0.0418(9) Uani 1 1 d . . . . .
C84 C -0.4134(3) 0.52825(19) -0.11509(13) 0.0358(8) Uani 1 1 d . . . . .
C21 C 0.3168(4) 0.9480(2) 0.32687(15) 0.0502(10) Uani 1 1 d . . . . .
H21 H 0.347450 0.984328 0.311618 0.060 Uiso 1 1 calc R U . . .
C42 C 0.8964(3) 0.57350(19) 0.60724(12) 0.0363(8) Uani 1 1 d . . . . .
C65 C 0.1089(3) 0.63990(18) 0.20068(11) 0.0333(7) Uani 1 1 d . . . . .
C56 C 0.3128(3) 0.60038(19) 0.33204(12) 0.0363(8) Uani 1 1 d . . . . .
C113 C -0.2122(3) 0.82388(19) 0.12552(12) 0.0359(8) Uani 1 1 d . . . . .
H113 H -0.143073 0.798172 0.113228 0.043 Uiso 1 1 calc R U . . .
C107 C -0.3270(3) 0.78007(18) 0.05067(12) 0.0336(7) Uani 1 1 d . . . . .
C52 C 0.7554(3) 0.5809(2) 0.33429(13) 0.0442(9) Uani 1 1 d . . . . .
H52 H 0.772034 0.622845 0.322059 0.053 Uiso 1 1 calc R U . . .
C86 C -0.4536(3) 0.5964(2) -0.03984(13) 0.0400(8) Uani 1 1 d . . . . .
H86 H -0.488243 0.636848 -0.021448 0.048 Uiso 1 1 calc R U . . .
C10 C 0.7049(4) 0.7347(2) 0.50800(13) 0.0469(9) Uani 1 1 d . . . . .
H10A H 0.740869 0.687215 0.507038 0.056 Uiso 1 1 calc R U . . .
H10B H 0.619515 0.732063 0.517664 0.056 Uiso 1 1 calc R U . . .
C69 C 0.3838(3) 0.71291(19) 0.11802(13) 0.0389(8) Uani 1 1 d . . . . .
H69 H 0.446385 0.726215 0.099017 0.047 Uiso 1 1 calc R U . . .
C99 C 0.0305(3) 0.8292(2) -0.23289(13) 0.0414(8) Uani 1 1 d . . . . .
H99 H 0.067264 0.832203 -0.261767 0.050 Uiso 1 1 calc R U . . .
C2 C 0.4028(3) 0.93280(18) 0.68557(12) 0.0339(7) Uani 1 1 d . . . . .
C9 C 0.7730(3) 0.7879(2) 0.54395(13) 0.0470(9) Uani 1 1 d . . . . .
H9A H 0.853171 0.768221 0.549913 0.056 Uiso 1 1 calc R U . . .
H9B H 0.786638 0.831923 0.531170 0.056 Uiso 1 1 calc R U . . .
C111 C -0.3096(3) 0.90006(18) 0.18847(12) 0.0347(7) Uani 1 1 d . . . . .
H111 H -0.306749 0.927319 0.218748 0.042 Uiso 1 1 calc R U . . .
C92 C -0.2539(4) 0.6480(2) 0.16048(14) 0.0490(10) Uani 1 1 d . . . . .
H92 H -0.274610 0.694120 0.175689 0.059 Uiso 1 1 calc R U . . .
C109 C -0.4206(3) 0.85642(18) 0.11797(12) 0.0348(8) Uani 1 1 d . . . . .
H109 H -0.493320 0.854405 0.100323 0.042 Uiso 1 1 calc R U . . .
C87 C -0.3923(3) 0.54700(19) -0.01853(12) 0.0365(8) Uani 1 1 d . . . . .
C75 C 0.1720(3) 0.70727(19) -0.12752(13) 0.0384(8) Uani 1 1 d . . . . .
C3 C 0.4646(3) 0.92631(19) 0.72613(12) 0.0373(8) Uani 1 1 d . . . . .
H3A H 0.430740 0.944629 0.755433 0.045 Uiso 1 1 calc R U . . .
C108 C -0.3186(3) 0.82061(18) 0.09920(12) 0.0332(7) Uani 1 1 d . . . . .
C79 C -0.0525(3) 0.5739(2) -0.22684(12) 0.0380(8) Uani 1 1 d . . . . .
H79 H -0.100771 0.543489 -0.248750 0.046 Uiso 1 1 calc R U . . .
C81 C -0.0282(3) 0.64807(18) -0.15239(12) 0.0348(7) Uani 1 1 d . . . . .
H81 H -0.061202 0.669095 -0.123455 0.042 Uiso 1 1 calc R U . . .
C128 C 0.4016(3) 0.9148(2) -0.14899(13) 0.0435(9) Uani 1 1 d . . . . .
H12A H 0.402238 0.960104 -0.161044 0.052 Uiso 1 1 calc R U . . .
H12B H 0.475480 0.888278 -0.159899 0.052 Uiso 1 1 calc R U . . .
C8 C 0.6179(3) 0.85181(19) 0.59268(12) 0.0381(8) Uani 1 1 d . . . . .
C89 C -0.3579(3) 0.4773(2) -0.09321(14) 0.0424(9) Uani 1 1 d . . . . .
H89 H -0.326796 0.435707 -0.111568 0.051 Uiso 1 1 calc R U . . .
C102 C -0.0801(3) 0.82151(18) -0.14807(12) 0.0344(7) Uani 1 1 d . . . . .
C17 C 0.6977(3) 0.7702(2) 0.36570(13) 0.0405(8) Uani 1 1 d . . . . .
H17 H 0.626247 0.753387 0.378215 0.049 Uiso 1 1 calc R U . . .
C1 C 0.2871(3) 0.97312(19) 0.68594(12) 0.0346(8) Uani 1 1 d . . . . .
C45 C 0.8845(3) 0.55304(19) 0.51057(12) 0.0362(8) Uani 1 1 d . . . . .
C83 C -0.4061(3) 0.52208(19) -0.16697(12) 0.0379(8) Uani 1 1 d . . . . .
H83A H -0.433403 0.474320 -0.181832 0.045 Uiso 1 1 calc R U . . .
H83B H -0.460208 0.557304 -0.177516 0.045 Uiso 1 1 calc R U . . .
C73 C 0.3001(3) 0.7129(2) -0.02754(13) 0.0407(8) Uani 1 1 d . . . . .
H73A H 0.279974 0.662345 -0.038052 0.049 Uiso 1 1 calc R U . . .
H73B H 0.377671 0.722794 -0.042023 0.049 Uiso 1 1 calc R U . . .
C112 C -0.2067(3) 0.86438(18) 0.16946(12) 0.0342(7) Uani 1 1 d . . . . .
C53 C 0.8061(3) 0.5721(2) 0.37629(13) 0.0446(9) Uani 1 1 d . . . . .
H53 H 0.856990 0.607830 0.392933 0.054 Uiso 1 1 calc R U . . .
C70 C 0.2670(3) 0.70054(18) 0.09986(12) 0.0350(8) Uani 1 1 d . . . . .
C77 C 0.1391(3) 0.6304(2) -0.20483(13) 0.0425(9) Uani 1 1 d . . . . .
H77 H 0.220593 0.639595 -0.212217 0.051 Uiso 1 1 calc R U . . .
C66 C 0.2027(3) 0.67253(18) 0.17368(12) 0.0336(7) Uani 1 1 d . . . . .
C11 C 0.8129(3) 0.7535(2) 0.43816(14) 0.0423(9) Uani 1 1 d . . . . .
C98 C 0.0876(3) 0.85717(18) -0.19160(12) 0.0358(8) Uani 1 1 d . . . . .
C14 C 0.9079(4) 0.8143(2) 0.32768(15) 0.0516(10) Uani 1 1 d . . . . .
H14 H 0.980661 0.828299 0.314557 0.062 Uiso 1 1 calc R U . . .
C103 C 0.0334(3) 0.85298(19) -0.14942(13) 0.0376(8) Uani 1 1 d . . . . .
H103 H 0.073973 0.871725 -0.121286 0.045 Uiso 1 1 calc R U . . .
C80 C -0.1013(3) 0.60529(18) -0.18464(11) 0.0324(7) Uani 1 1 d . . . . .
C7 C 0.4536(3) 0.90608(18) 0.64278(12) 0.0346(7) Uani 1 1 d . . . . .
H7 H 0.410511 0.909870 0.615113 0.041 Uiso 1 1 calc R U . . .
C118 C 0.2435(4) 1.0204(3) 0.14304(16) 0.0544(11) Uani 1 1 d . . . . .
H118 H 0.258718 1.065536 0.134791 0.065 Uiso 1 1 calc R U . . .
C4 C 0.5770(3) 0.8927(2) 0.72360(13) 0.0397(8) Uani 1 1 d . . . . .
H4A H 0.618562 0.887248 0.751290 0.048 Uiso 1 1 calc R U . . .
C25 C 0.2831(4) 0.8254(2) 0.32835(16) 0.0525(10) Uani 1 1 d . . . . .
H25 H 0.289235 0.777018 0.314466 0.063 Uiso 1 1 calc R U . . .
C18 C 0.5741(3) 0.78854(19) 0.29750(12) 0.0386(8) Uani 1 1 d . . . . .
C46 C 0.9457(3) 0.6113(2) 0.53481(12) 0.0386(8) Uani 1 1 d . . . . .
H46 H 0.982624 0.644524 0.518493 0.046 Uiso 1 1 calc R U . . .
C90 C -0.2749(3) 0.5545(2) 0.09491(13) 0.0384(8) Uani 1 1 d . . . . .
C39 C 0.5142(3) 0.70623(17) 0.66210(12) 0.0323(7) Uani 1 1 d . . . . .
H39 H 0.534390 0.706539 0.630615 0.039 Uiso 1 1 calc R U . . .
C5 C 0.6279(3) 0.86733(19) 0.68106(12) 0.0364(8) Uani 1 1 d . . . . .
H5 H 0.704939 0.845300 0.679671 0.044 Uiso 1 1 calc R U . . .
C71 C 0.1758(3) 0.68174(18) 0.12852(12) 0.0353(8) Uani 1 1 d . . . . .
H71 H 0.095166 0.675227 0.117124 0.042 Uiso 1 1 calc R U . . .
C36 C 0.4562(3) 0.7068(2) 0.75423(13) 0.0419(8) Uani 1 1 d . . . . .
H36 H 0.436428 0.707290 0.785841 0.050 Uiso 1 1 calc R U . . .
C88 C -0.3473(3) 0.4858(2) -0.04548(13) 0.0400(8) Uani 1 1 d . . . . .
H88 H -0.309760 0.450371 -0.031214 0.048 Uiso 1 1 calc R U . . .
C105 C -0.2877(3) 0.7801(2) -0.05332(12) 0.0393(8) Uani 1 1 d . . . . .
H10C H -0.369969 0.759712 -0.059036 0.047 Uiso 1 1 calc R U . . .
H10D H -0.296419 0.829724 -0.037528 0.047 Uiso 1 1 calc R U . . .
C55 C 0.3977(3) 0.55591(19) 0.30058(12) 0.0368(8) Uani 1 1 d . . . . .
C100 C -0.0817(4) 0.7965(2) -0.23133(13) 0.0444(9) Uani 1 1 d . . . . .
H100 H -0.121344 0.776798 -0.259492 0.053 Uiso 1 1 calc R U . . .
C54 C 0.6039(3) 0.5461(2) 0.26978(12) 0.0413(8) Uani 1 1 d . . . . .
H54A H 0.652363 0.574077 0.250907 0.050 Uiso 1 1 calc R U . . .
H54B H 0.577295 0.501867 0.249601 0.050 Uiso 1 1 calc R U . . .
C72 C 0.2363(3) 0.69844(19) 0.04985(13) 0.0376(8) Uani 1 1 d . . . . .
C35 C 0.3714(3) 0.7283(2) 0.72448(13) 0.0389(8) Uani 1 1 d . . . . .
H35 H 0.294088 0.743918 0.735876 0.047 Uiso 1 1 calc R U . . .
C125 C 0.3996(3) 0.9290(2) -0.09714(13) 0.0414(9) Uani 1 1 d . . . . .
C41 C 0.8943(3) 0.5865(2) 0.65943(12) 0.0391(8) Uani 1 1 d . . . . .
H41A H 0.920220 0.543071 0.670785 0.047 Uiso 1 1 calc R U . . .
H41B H 0.952947 0.624633 0.671268 0.047 Uiso 1 1 calc R U . . .
C101 C -0.1366(3) 0.79204(19) -0.18951(13) 0.0387(8) Uani 1 1 d . . . . .
H101 H -0.212709 0.768926 -0.189082 0.046 Uiso 1 1 calc R U . . .
C104 C -0.1341(3) 0.82310(19) -0.10106(13) 0.0386(8) Uani 1 1 d . . . . .
C19 C 0.4194(3) 0.8592(2) 0.26665(13) 0.0419(9) Uani 1 1 d . . . . .
H19A H 0.390690 0.815323 0.246625 0.050 Uiso 1 1 calc R U . . .
H19B H 0.420180 0.897632 0.247893 0.050 Uiso 1 1 calc R U . . .
C28 C 0.1514(4) 1.0118(3) 0.58148(17) 0.0635(13) Uani 1 1 d D . . . .
H28 H 0.187723 1.052930 0.598932 0.076 Uiso 0.76(3) 1 calc R U P C 1
H28A H 0.183798 1.047187 0.605085 0.076 Uiso 0.24(3) 1 calc R U P C 2
C82 C -0.2324(3) 0.59848(19) -0.17346(11) 0.0345(8) Uani 1 1 d . . . . .
C24 C 0.2229(4) 0.8444(3) 0.36997(18) 0.0666(14) Uani 1 1 d . . . . .
H24 H 0.188476 0.808507 0.384720 0.080 Uiso 1 1 calc R U . . .
C78 C 0.0675(3) 0.5873(2) -0.23663(13) 0.0431(9) Uani 1 1 d . . . . .
H78 H 0.100632 0.566562 -0.265612 0.052 Uiso 1 1 calc R U . . .
C74 C 0.2007(3) 0.7584(2) -0.04455(14) 0.0420(9) Uani 1 1 d . . . . .
H74A H 0.144217 0.774959 -0.018902 0.050 Uiso 1 1 calc R U . . .
H74B H 0.237625 0.800513 -0.054547 0.050 Uiso 1 1 calc R U . . .
C31 C 0.0392(7) 0.8860(5) 0.5274(3) 0.0479(19) Uani 0.681(13) 1 d . U P B 1
H31 H 0.001479 0.844458 0.511078 0.057 Uiso 0.681(13) 1 calc R U P B 1
C13 C 0.9098(4) 0.7961(2) 0.37113(14) 0.0467(9) Uani 1 1 d . . . . .
H13 H 0.983694 0.798567 0.388083 0.056 Uiso 1 1 calc R U . . .
C26 C 0.1089(8) 0.9295(6) 0.5060(3) 0.0446(19) Uani 0.681(13) 1 d . U P B 1
C115 C 0.0715(3) 0.9445(2) 0.23517(13) 0.0442(9) Uani 1 1 d . . . . .
H11A H 0.095867 0.904519 0.250650 0.053 Uiso 1 1 calc R U . . .
H11B H 0.074176 0.988370 0.258456 0.053 Uiso 1 1 calc R U . . .
C129 C 0.0125(6) 0.9381(4) 0.0494(2) 0.101(2) Uani 1 1 d . . . . .
H12C H 0.095598 0.935490 0.037706 0.152 Uiso 1 1 calc R U . . .
H12D H 0.013603 0.937073 0.082778 0.152 Uiso 1 1 calc R U . . .
H12E H -0.024807 0.982127 0.043696 0.152 Uiso 1 1 calc R U . . .
C95 C -0.1990(4) 0.5128(2) 0.11676(15) 0.0490(10) Uani 1 1 d . . . . .
H95 H -0.181381 0.465800 0.102307 0.059 Uiso 1 1 calc R U . . .
C76 C 0.0926(3) 0.66049(19) -0.16190(12) 0.0353(8) Uani 1 1 d . . . . .
C64 C 0.2355(3) 0.7354(2) 0.56415(13) 0.0439(9) Uani 1 1 d . . . . .
H64A H 0.164248 0.762029 0.577794 0.053 Uiso 1 1 calc R U . . .
H64B H 0.207017 0.688635 0.547877 0.053 Uiso 1 1 calc R U . . .
C97 C 0.2057(3) 0.89697(18) -0.19070(12) 0.0358(8) Uani 1 1 d . . . . .
C57 C 0.1911(3) 0.6050(2) 0.32018(13) 0.0418(9) Uani 1 1 d . . . . .
H57 H 0.163152 0.583412 0.290342 0.050 Uiso 1 1 calc R U . . .
C47 C 0.9530(3) 0.6209(2) 0.58261(13) 0.0401(8) Uani 1 1 d . . . . .
H47 H 0.996932 0.660159 0.598919 0.048 Uiso 1 1 calc R U . . .
C29 C 0.0838(3) 0.9638(2) 0.60155(14) 0.0470(9) Uani 1 1 d . . . . .
C114 C -0.0882(3) 0.86825(19) 0.19471(12) 0.0366(8) Uani 1 1 d . . . . .
C121 C 0.2054(3) 0.8902(2) 0.16901(16) 0.0480(10) Uani 1 1 d . . . . .
H121 H 0.195970 0.845238 0.178214 0.058 Uiso 1 1 calc R U . . .
C61 C 0.3527(3) 0.63221(19) 0.37600(12) 0.0365(8) Uani 1 1 d . . . . .
H61 H 0.435830 0.630283 0.384117 0.044 Uiso 1 1 calc R U . . .
C119 C 0.2822(3) 0.9609(2) 0.11504(14) 0.0478(10) Uani 1 1 d D . . . .
C116 C 0.1577(3) 0.9508(2) 0.19628(13) 0.0378(8) Uani 1 1 d . . . . .
C50 C 0.6628(4) 0.4666(2) 0.32669(14) 0.0475(9) Uani 1 1 d . . . . .
H50 H 0.615419 0.429734 0.309440 0.057 Uiso 1 1 calc R U . . .
C96 C -0.1032(3) 0.6409(2) 0.22407(12) 0.0400(8) Uani 1 1 d . . . . .
H96A H -0.153959 0.676312 0.243595 0.048 Uiso 1 1 calc R U . . .
H96B H -0.079740 0.604308 0.242637 0.048 Uiso 1 1 calc R U . . .
C49 C 0.7132(4) 0.4572(2) 0.36852(15) 0.0506(10) Uani 1 1 d . . . . .
H49 H 0.700721 0.413961 0.379739 0.061 Uiso 1 1 calc R U . . .
C106 C -0.2190(3) 0.7384(2) -0.02112(12) 0.0396(8) Uani 1 1 d . . . . .
H10E H -0.254211 0.690220 -0.024205 0.047 Uiso 1 1 calc R U . . .
H10F H -0.133425 0.733638 -0.030948 0.047 Uiso 1 1 calc R U . . .
C58 C 0.1106(4) 0.6410(2) 0.35171(14) 0.0467(9) Uani 1 1 d . . . . .
H58 H 0.028245 0.644853 0.343016 0.056 Uiso 1 1 calc R U . . .
C51 C 0.6798(3) 0.52861(19) 0.30954(12) 0.0371(8) Uani 1 1 d . . . . .
C126 C 0.4615(4) 0.8840(3) -0.07201(16) 0.0543(11) Uani 1 1 d . . . . .
H126 H 0.513643 0.848944 -0.087998 0.065 Uiso 1 1 calc R U . . .
C93 C -0.1734(3) 0.6073(2) 0.18179(12) 0.0384(8) Uani 1 1 d . . . . .
C91 C -0.3038(4) 0.6219(2) 0.11733(15) 0.0522(10) Uani 1 1 d . . . . .
H91 H -0.358042 0.650221 0.103114 0.063 Uiso 1 1 calc R U . . .
C20 C 0.3345(3) 0.8781(2) 0.30723(13) 0.0381(8) Uani 1 1 d . . . . .
C117 C 0.1822(4) 1.0155(2) 0.18350(16) 0.0523(10) Uani 1 1 d . . . . .
H117 H 0.156340 1.057569 0.202863 0.063 Uiso 1 1 calc R U . . .
C15 C 0.8001(3) 0.8122(2) 0.30282(14) 0.0447(9) Uani 1 1 d . . . . .
H15 H 0.798623 0.825221 0.272878 0.054 Uiso 1 1 calc R U . . .
C120 C 0.2659(4) 0.8961(2) 0.12876(17) 0.0579(12) Uani 1 1 d . . . . .
H120 H 0.296926 0.854794 0.110121 0.069 Uiso 1 1 calc R U . . .
C68 C 0.4092(3) 0.7060(2) 0.16319(13) 0.0419(9) Uani 1 1 d . . . . .
H68 H 0.488360 0.716132 0.175416 0.050 Uiso 1 1 calc R U . . .
C22 C 0.2559(4) 0.9663(3) 0.36788(16) 0.0584(11) Uani 1 1 d . . . . .
H22 H 0.244309 1.014738 0.380553 0.070 Uiso 1 1 calc R U . . .
C132 C 0.5488(7) 0.5714(4) 0.5532(3) 0.111(2) Uani 1 1 d . U . . .
H13H H 0.592565 0.559854 0.523853 0.167 Uiso 1 1 calc R U . . .
H13I H 0.495735 0.531656 0.557026 0.167 Uiso 1 1 calc R U . . .
H13J H 0.606818 0.580119 0.578967 0.167 Uiso 1 1 calc R U . . .
C23 C 0.2119(4) 0.9146(3) 0.39047(15) 0.0596(12) Uani 1 1 d D . . . .
C33 C 0.3029(3) 0.74776(18) 0.64597(12) 0.0338(7) Uani 1 1 d . . . . .
C30 C 0.0278(4) 0.9062(3) 0.57300(16) 0.0618(12) Uani 1 1 d . . . . .
H30 H -0.024617 0.878057 0.588156 0.074 Uiso 0.681(13) 1 calc R U P B 1
H30A H -0.061014 0.907558 0.577164 0.074 Uiso 0.319(13) 1 calc R U P B 2
H30B H 0.058476 0.860789 0.580302 0.074 Uiso 0.319(13) 1 calc R U P B 2
C12 C 0.8045(3) 0.7742(2) 0.39062(13) 0.0412(8) Uani 1 1 d . . . . .
C85 C -0.4641(3) 0.5869(2) -0.08749(13) 0.0402(8) Uani 1 1 d . . . . .
H85 H -0.506495 0.620764 -0.101630 0.048 Uiso 1 1 calc R U . . .
C110 C -0.4160(3) 0.89514(19) 0.16252(12) 0.0362(8) Uani 1 1 d . . . . .
H110 H -0.486566 0.918587 0.175457 0.043 Uiso 1 1 calc R U . . .
C16 C 0.6940(3) 0.79080(19) 0.32230(13) 0.0382(8) Uani 1 1 d . . . . .
C130 C -0.0693(5) 0.5582(3) -0.0445(2) 0.0810(17) Uani 1 1 d . . . . .
H13E H -0.122015 0.554840 -0.071881 0.122 Uiso 1 1 calc R U . . .
H13F H -0.118584 0.566207 -0.016424 0.122 Uiso 1 1 calc R U . . .
H13G H -0.024142 0.514010 -0.045819 0.122 Uiso 1 1 calc R U . . .
C67 C 0.3199(3) 0.68434(19) 0.19094(13) 0.0389(8) Uani 1 1 d . . . . .
H67 H 0.338765 0.677585 0.221617 0.047 Uiso 1 1 calc R U . . .
C27 C 0.1616(9) 0.9936(9) 0.5318(3) 0.056(3) Uani 0.76(3) 1 d D U P B 1
H27 H 0.204347 1.024781 0.515451 0.068 Uiso 0.76(3) 1 calc R U P C 1
C43 C 0.8397(3) 0.5140(2) 0.58247(13) 0.0415(8) Uani 1 1 d . . . . .
H43 H 0.804543 0.480287 0.598840 0.050 Uiso 1 1 calc R U . . .
C131 C 0.4977(6) 0.9154(4) 0.4454(2) 0.096(2) Uani 1 1 d D . . . .
H13B H 0.459667 0.903884 0.414709 0.145 Uiso 0.681(13) 1 calc R U P B 1
H13C H 0.577610 0.936594 0.442500 0.145 Uiso 0.681(13) 1 calc R U P B 1
H13D H 0.446962 0.948976 0.465680 0.145 Uiso 0.681(13) 1 calc R U P B 1
C37 C 0.5696(3) 0.6846(2) 0.73815(13) 0.0395(8) Uani 1 1 d . . . . .
H37 H 0.626937 0.669111 0.758564 0.047 Uiso 1 1 calc R U . . .
C44 C 0.8332(3) 0.5027(2) 0.53445(13) 0.0411(8) Uani 1 1 d . . . . .
H44 H 0.794607 0.461488 0.518018 0.049 Uiso 1 1 calc R U . . .
C59 C 0.1490(3) 0.6716(2) 0.39596(13) 0.0420(8) Uani 1 1 d . . . . .
H59 H 0.092793 0.695375 0.417533 0.050 Uiso 1 1 calc R U . . .
O20 O 0.5109(6) 0.8522(3) 0.46486(18) 0.0644(17) Uani 0.681(13) 1 d D U P B 1
H20 H 0.522147 0.862901 0.493610 0.097 Uiso 0.681(13) 1 calc R U P B 1
O20A O 0.5661(12) 0.8753(6) 0.4658(4) 0.056(4) Uani 0.319(13) 1 d D U P B 2
H20A H 0.624385 0.899252 0.478803 0.084 Uiso 0.319(13) 1 calc R U P B 2
N21A N 0.3396(9) 0.9329(6) 0.0700(4) 0.038(4) Uani 0.323(17) 1 d D . P A 2
N20A N 0.3151(9) 0.9814(5) 0.0468(5) 0.042(4) Uani 0.347(14) 1 d . . P A 2
C122 C 0.3775(5) 0.9390(4) -0.00129(17) 0.0754(17) Uani 1 1 d . U . . .
C127 C 0.3177(4) 0.9877(3) -0.02456(19) 0.0739(15) Uani 1 1 d . U . . .
H127 H 0.270211 1.024228 -0.007605 0.089 Uiso 1 1 calc R U . . .
C123 C 0.4488(4) 0.8891(3) -0.02519(18) 0.0707(16) Uani 1 1 d . . . . .
H123 H 0.490760 0.857092 -0.009286 0.085 Uiso 1 1 calc R U . . .
N5A N 0.1602(8) 0.9022(7) 0.4348(4) 0.049(4) Uani 0.382(18) 1 d D . P B 2
N6A N 0.1734(8) 0.9629(6) 0.4610(4) 0.052(4) Uani 0.397(15) 1 d . . P B 2
C27A C 0.1867(15) 1.0250(15) 0.5394(7) 0.036(7) Uani 0.24(3) 1 d D U P B 2
H27A H 0.231748 1.063856 0.531938 0.043 Uiso 0.24(3) 1 calc R U P C 2
C133 C 0.1383(11) 0.9653(9) 0.5093(5) 0.029(3) Uani 0.319(13) 1 d . . P B 2
C134 C 0.0620(13) 0.9146(8) 0.5219(5) 0.037(3) Uani 0.319(13) 1 d . . P B 2
H134 H 0.026651 0.881773 0.497461 0.045 Uiso 0.319(13) 1 calc R U P B 2

loop_
_atom_site_aniso_label
_atom_site_aniso_U_11
_atom_site_aniso_U_22
_atom_site_aniso_U_33
_atom_site_aniso_U_23
_atom_site_aniso_U_13
_atom_site_aniso_U_12
O10 0.0403(13) 0.0327(13) 0.0468(15) 0.0052(12) 0.0003(11) 0.0010(11)
O17 0.0901(11) 0.0901(11) 0.0899(11) 0.0151(3) 0.0006(2) 0.0000(2)
O18 0.0541(16) 0.0566(18) 0.0520(17) 0.0180(15) -0.0104(13) -0.0170(14)
O9 0.0522(15) 0.0368(14) 0.0437(15) 0.0141(12) 0.0054(12) 0.0056(11)
O7 0.0603(16) 0.0367(15) 0.0466(16) 0.0041(12) 0.0130(12) -0.0063(12)
O6 0.0391(13) 0.0390(14) 0.0485(15) 0.0178(12) 0.0054(11) 0.0003(11)
O12 0.0501(15) 0.0657(19) 0.0421(15) 0.0160(14) -0.0088(12) -0.0204(14)
O11 0.0411(13) 0.0465(15) 0.0508(16) 0.0170(13) -0.0018(11) -0.0078(12)
O19 0.072(2) 0.071(2) 0.0523(19) 0.0073(16) 0.0020(16) 0.0273(17)
O15 0.0365(13) 0.0409(14) 0.0391(14) 0.0016(11) 0.0012(10) -0.0048(11)
O2 0.0613(16) 0.0565(17) 0.0339(14) 0.0150(13) 0.0036(12) 0.0179(13)
O5 0.0356(12) 0.0411(14) 0.0474(15) 0.0037(12) 0.0035(11) 0.0048(11)
O4 0.0602(17) 0.0344(15) 0.071(2) 0.0147(14) -0.0075(14) -0.0094(13)
O14 0.0568(16) 0.0476(16) 0.0350(14) -0.0026(12) 0.0037(12) -0.0143(13)
O3 0.0510(16) 0.0599(18) 0.0463(16) 0.0150(14) 0.0057(13) 0.0123(13)
O13 0.0457(14) 0.0393(15) 0.0496(16) 0.0192(12) 0.0066(11) 0.0010(11)
O8 0.0625(18) 0.081(2) 0.0461(17) -0.0012(16) -0.0076(14) 0.0289(16)
O16 0.0465(14) 0.0380(15) 0.0607(18) 0.0176(13) -0.0052(12) 0.0024(12)
O1 0.0447(14) 0.0297(14) 0.0538(16) 0.0015(12) 0.0019(12) 0.0010(11)
O21 0.069(2) 0.093(3) 0.114(3) 0.035(3) -0.007(2) -0.014(2)
N21 0.039(2) 0.040(2) 0.041(2) 0.0069(10) 0.0009(10) -0.0003(10)
N2 0.0484(17) 0.0462(19) 0.0337(16) 0.0095(14) 0.0065(13) 0.0158(14)
N14 0.0401(16) 0.0392(17) 0.0429(18) 0.0088(14) -0.0011(13) 0.0036(13)
N5 0.044(2) 0.044(2) 0.044(2) 0.0073(11) 0.0009(10) 0.0003(10)
N19 0.0448(17) 0.0400(17) 0.0441(18) 0.0164(15) -0.0031(14) -0.0057(14)
N17 0.0405(16) 0.0492(19) 0.0352(16) 0.0102(14) -0.0062(13) -0.0100(14)
N3 0.0453(17) 0.057(2) 0.0347(17) 0.0104(15) 0.0041(13) 0.0019(15)
N4 0.0405(15) 0.0352(16) 0.0402(17) 0.0118(14) 0.0020(13) -0.0027(13)
N8 0.0355(14) 0.0380(17) 0.0351(16) 0.0119(13) 0.0041(12) 0.0035(12)
N1 0.0380(15) 0.0306(16) 0.0416(17) 0.0026(13) -0.0020(13) -0.0012(12)
N24 0.0434(16) 0.0442(18) 0.0308(16) 0.0058(14) 0.0032(12) -0.0059(14)
N7 0.0395(15) 0.0479(19) 0.0351(17) 0.0099(14) -0.0012(13) 0.0058(13)
N18 0.0403(15) 0.0416(17) 0.0350(16) 0.0088(14) -0.0019(12) -0.0077(13)
N15 0.0415(16) 0.0390(17) 0.0396(17) 0.0075(14) 0.0028(13) -0.0028(13)
N10 0.0469(17) 0.0396(18) 0.0417(18) 0.0100(15) -0.0056(14) 0.0005(14)
N22 0.0362(15) 0.0440(18) 0.0346(16) 0.0051(14) 0.0010(12) -0.0010(13)
N12 0.0505(18) 0.0460(19) 0.0358(17) 0.0062(15) -0.0010(14) 0.0136(15)
N13 0.0423(16) 0.0326(16) 0.0407(17) 0.0074(13) 0.0015(13) 0.0007(13)
N9 0.0440(16) 0.0363(17) 0.0364(16) 0.0057(14) 0.0010(13) 0.0021(13)
N11 0.0423(16) 0.0310(16) 0.0388(16) 0.0092(13) 0.0025(13) 0.0016(12)
N20 0.0372(19) 0.0376(19) 0.0384(19) 0.0064(10) 0.0005(10) 0.0002(9)
N16 0.0400(15) 0.0314(16) 0.0358(16) 0.0029(13) 0.0014(12) 0.0004(12)
N23 0.0363(15) 0.0481(18) 0.0304(15) 0.0046(14) 0.0016(12) -0.0002(13)
N6 0.042(2) 0.043(2) 0.042(2) 0.0072(10) 0.0007(10) -0.0007(10)
C40 0.0364(17) 0.038(2) 0.0302(18) 0.0083(15) -0.0029(14) -0.0040(15)
C32 0.0381(18) 0.049(2) 0.040(2) 0.0024(18) 0.0014(15) 0.0043(16)
C94 0.063(2) 0.035(2) 0.048(2) 0.0127(18) -0.0119(19) 0.0017(18)
C6 0.0412(18) 0.0287(18) 0.0296(17) 0.0056(14) 0.0017(14) 0.0000(14)
C63 0.050(2) 0.043(2) 0.036(2) 0.0043(17) 0.0004(16) 0.0022(17)
C38 0.0372(17) 0.0300(18) 0.0368(19) 0.0079(15) 0.0018(14) -0.0021(14)
C124 0.050(2) 0.049(2) 0.057(3) 0.007(2) 0.0028(19) -0.0071(19)
C34 0.0350(17) 0.0285(18) 0.0352(18) 0.0037(15) 0.0006(14) -0.0013(13)
C48 0.0441(19) 0.041(2) 0.038(2) 0.0074(17) -0.0030(15) 0.0028(16)
C60 0.0434(19) 0.036(2) 0.0354(19) 0.0077(16) 0.0005(15) 0.0024(15)
C62 0.0419(19) 0.046(2) 0.038(2) 0.0102(18) 0.0000(16) 0.0073(17)
C84 0.0327(17) 0.0334(19) 0.041(2) 0.0067(16) -0.0007(14) -0.0059(14)
C21 0.053(2) 0.043(2) 0.055(2) 0.007(2) 0.0052(19) -0.0084(18)
C42 0.0361(17) 0.038(2) 0.0360(19) 0.0093(16) 0.0043(14) 0.0066(15)
C65 0.0411(18) 0.0303(18) 0.0288(17) 0.0062(14) -0.0020(14) 0.0000(14)
C56 0.0442(19) 0.0322(19) 0.0333(18) 0.0083(15) 0.0008(15) -0.0019(15)
C113 0.0373(17) 0.0351(19) 0.0360(19) 0.0085(16) 0.0027(14) 0.0002(14)
C107 0.0356(17) 0.0303(18) 0.0364(18) 0.0100(15) 0.0030(14) 0.0006(14)
C52 0.053(2) 0.043(2) 0.038(2) 0.0089(17) 0.0028(17) -0.0088(17)
C86 0.0407(19) 0.039(2) 0.040(2) 0.0039(16) 0.0033(15) 0.0032(15)
C10 0.047(2) 0.054(2) 0.042(2) 0.0147(19) 0.0081(17) 0.0015(18)
C69 0.0383(18) 0.037(2) 0.043(2) 0.0102(16) -0.0010(15) -0.0062(15)
C99 0.052(2) 0.040(2) 0.0335(19) 0.0096(16) 0.0042(16) -0.0008(17)
C2 0.0383(17) 0.0270(17) 0.0357(18) 0.0031(15) 0.0015(14) -0.0024(14)
C9 0.044(2) 0.055(2) 0.041(2) 0.0040(19) 0.0071(16) 0.0049(18)
C111 0.0405(18) 0.0304(18) 0.0324(18) 0.0034(15) 0.0046(14) -0.0037(14)
C92 0.054(2) 0.049(2) 0.041(2) -0.0020(19) -0.0016(17) 0.0144(18)
C109 0.0350(17) 0.0329(19) 0.0362(19) 0.0052(15) 0.0033(14) -0.0029(14)
C87 0.0355(17) 0.0358(19) 0.0385(19) 0.0074(16) 0.0016(14) -0.0044(15)
C75 0.0363(18) 0.038(2) 0.044(2) 0.0161(17) -0.0051(15) -0.0034(15)
C3 0.0435(19) 0.038(2) 0.0311(18) 0.0081(15) 0.0022(14) 0.0000(15)
C108 0.0357(17) 0.0305(18) 0.0338(18) 0.0067(15) 0.0017(14) -0.0024(14)
C79 0.047(2) 0.038(2) 0.0299(18) 0.0090(15) -0.0007(15) -0.0011(16)
C81 0.0435(18) 0.0313(18) 0.0310(18) 0.0092(15) -0.0019(14) -0.0004(15)
C128 0.0422(19) 0.047(2) 0.043(2) 0.0107(18) 0.0033(16) -0.0077(17)
C8 0.0456(19) 0.0335(19) 0.0351(19) 0.0056(16) 0.0042(15) 0.0018(15)
C89 0.048(2) 0.033(2) 0.046(2) 0.0048(17) 0.0023(17) -0.0011(16)
C102 0.0416(18) 0.0282(18) 0.0330(18) 0.0040(15) 0.0005(14) 0.0001(14)
C17 0.0434(19) 0.039(2) 0.040(2) 0.0095(17) 0.0066(16) 0.0028(16)
C1 0.0375(17) 0.034(2) 0.0323(18) 0.0060(15) 0.0041(14) -0.0004(14)
C45 0.0369(17) 0.038(2) 0.0336(19) 0.0047(15) 0.0035(14) 0.0087(15)
C83 0.0388(18) 0.0347(19) 0.039(2) 0.0029(16) -0.0037(15) -0.0078(15)
C73 0.0395(18) 0.046(2) 0.038(2) 0.0116(17) -0.0009(15) 0.0028(16)
C112 0.0373(17) 0.0307(18) 0.0353(19) 0.0075(15) 0.0021(14) -0.0040(14)
C53 0.048(2) 0.047(2) 0.039(2) 0.0077(18) -0.0042(16) -0.0090(17)
C70 0.0383(17) 0.0295(18) 0.0373(19) 0.0061(15) -0.0015(14) -0.0020(14)
C77 0.0429(19) 0.045(2) 0.043(2) 0.0178(18) 0.0036(16) -0.0026(16)
C66 0.0410(18) 0.0275(17) 0.0320(18) 0.0042(14) 0.0008(14) 0.0006(14)
C11 0.045(2) 0.039(2) 0.043(2) 0.0092(17) 0.0028(16) 0.0065(16)
C98 0.0419(18) 0.0313(18) 0.0348(19) 0.0070(15) 0.0044(15) 0.0018(14)
C14 0.043(2) 0.057(3) 0.062(3) 0.029(2) 0.0133(19) 0.0061(18)
C103 0.0431(19) 0.0345(19) 0.0360(19) 0.0084(16) 0.0039(15) -0.0011(15)
C80 0.0377(17) 0.0319(18) 0.0295(17) 0.0103(14) -0.0008(13) 0.0004(14)
C7 0.0391(17) 0.0333(19) 0.0313(18) 0.0055(15) -0.0001(14) 0.0005(14)
C118 0.045(2) 0.058(3) 0.066(3) 0.026(2) 0.008(2) 0.0103(19)
C4 0.0449(19) 0.042(2) 0.0341(19) 0.0122(16) -0.0022(15) 0.0028(16)
C25 0.049(2) 0.048(2) 0.063(3) 0.021(2) 0.0058(19) -0.0045(18)
C18 0.048(2) 0.033(2) 0.0343(19) 0.0045(16) 0.0046(15) -0.0008(16)
C46 0.0408(18) 0.040(2) 0.0363(19) 0.0092(16) 0.0044(15) 0.0003(15)
C90 0.0370(18) 0.042(2) 0.0365(19) 0.0060(16) -0.0010(15) -0.0006(15)
C39 0.0367(17) 0.0285(17) 0.0319(17) 0.0056(14) 0.0009(14) -0.0028(14)
C5 0.0373(17) 0.0354(19) 0.0370(19) 0.0070(16) 0.0023(14) 0.0031(14)
C71 0.0380(17) 0.0345(19) 0.0339(18) 0.0073(15) -0.0023(14) -0.0006(14)
C36 0.047(2) 0.045(2) 0.0325(19) 0.0050(17) 0.0047(16) -0.0010(17)
C88 0.0451(19) 0.033(2) 0.042(2) 0.0090(16) 0.0021(16) -0.0009(15)
C105 0.0365(18) 0.047(2) 0.0349(19) 0.0093(17) 0.0072(14) 0.0002(15)
C55 0.0426(19) 0.035(2) 0.0346(19) 0.0111(16) -0.0015(15) -0.0001(15)
C100 0.053(2) 0.045(2) 0.036(2) 0.0079(17) 0.0000(16) -0.0075(18)
C54 0.046(2) 0.047(2) 0.0304(18) 0.0057(16) 0.0043(15) 0.0019(17)
C72 0.0406(19) 0.0342(19) 0.039(2) 0.0088(16) -0.0029(15) -0.0058(15)
C35 0.0389(18) 0.039(2) 0.038(2) 0.0060(16) 0.0055(15) 0.0028(15)
C125 0.0358(18) 0.045(2) 0.046(2) 0.0159(18) -0.0005(15) -0.0116(16)
C41 0.0362(18) 0.046(2) 0.038(2) 0.0137(17) 0.0031(15) 0.0075(15)
C101 0.0425(19) 0.036(2) 0.038(2) 0.0071(16) -0.0019(15) -0.0050(15)
C104 0.0397(18) 0.037(2) 0.039(2) 0.0068(17) 0.0004(15) -0.0017(15)
C19 0.048(2) 0.043(2) 0.0354(19) 0.0096(17) -0.0024(16) -0.0035(17)
C28 0.056(3) 0.080(3) 0.059(3) 0.027(3) 0.012(2) 0.018(2)
C82 0.0423(18) 0.036(2) 0.0263(17) 0.0075(15) -0.0041(14) -0.0018(15)
C24 0.045(2) 0.090(4) 0.077(3) 0.048(3) 0.015(2) 0.001(2)
C78 0.051(2) 0.045(2) 0.035(2) 0.0100(17) 0.0065(16) 0.0022(17)
C74 0.0423(19) 0.039(2) 0.045(2) 0.0097(17) -0.0064(16) -0.0025(16)
C31 0.047(2) 0.048(2) 0.048(2) 0.0081(10) 0.0003(10) 0.0002(10)
C13 0.048(2) 0.045(2) 0.049(2) 0.0142(19) -0.0012(17) 0.0051(17)
C26 0.044(2) 0.045(2) 0.045(2) 0.0077(10) -0.0004(10) 0.0003(10)
C115 0.0415(19) 0.056(2) 0.036(2) 0.0086(18) -0.0046(15) -0.0051(17)
C129 0.090(4) 0.124(6) 0.088(4) 0.015(4) -0.030(3) -0.055(4)
C95 0.065(3) 0.032(2) 0.050(2) 0.0086(18) -0.0130(19) 0.0025(18)
C76 0.0422(18) 0.0342(19) 0.0322(18) 0.0135(15) -0.0027(14) -0.0010(15)
C64 0.0390(19) 0.057(2) 0.036(2) 0.0083(18) -0.0041(15) 0.0003(17)
C97 0.0427(19) 0.0300(18) 0.0350(19) 0.0057(15) 0.0066(15) -0.0003(14)
C57 0.048(2) 0.039(2) 0.039(2) 0.0117(17) -0.0080(16) -0.0012(16)
C47 0.0411(19) 0.044(2) 0.0358(19) 0.0080(17) 0.0014(15) 0.0002(16)
C29 0.0389(19) 0.059(3) 0.043(2) 0.0078(19) 0.0042(16) 0.0141(18)
C114 0.0438(19) 0.035(2) 0.0323(18) 0.0099(16) 0.0031(15) -0.0011(16)
C121 0.0378(19) 0.037(2) 0.069(3) 0.007(2) 0.0042(18) 0.0013(16)
C61 0.0377(18) 0.0365(19) 0.0356(19) 0.0068(16) -0.0019(14) 0.0015(15)
C119 0.0323(18) 0.067(3) 0.044(2) 0.007(2) 0.0019(16) -0.0043(18)
C116 0.0340(17) 0.042(2) 0.0362(19) 0.0041(16) -0.0061(14) 0.0021(15)
C50 0.059(2) 0.036(2) 0.047(2) 0.0049(18) -0.0091(18) -0.0052(18)
C96 0.0416(19) 0.047(2) 0.0330(19) 0.0098(17) 0.0038(15) 0.0015(16)
C49 0.069(3) 0.034(2) 0.050(2) 0.0109(18) -0.010(2) -0.0023(19)
C106 0.0433(19) 0.040(2) 0.0341(19) 0.0031(16) 0.0066(15) 0.0023(16)
C58 0.041(2) 0.051(2) 0.048(2) 0.0092(19) -0.0042(17) 0.0042(17)
C51 0.0397(18) 0.038(2) 0.0327(18) 0.0046(16) 0.0021(14) -0.0005(15)
C126 0.042(2) 0.067(3) 0.061(3) 0.033(2) -0.0063(18) -0.0079(19)
C93 0.0363(17) 0.045(2) 0.0357(19) 0.0129(17) 0.0048(14) -0.0010(15)
C91 0.052(2) 0.054(3) 0.049(2) 0.005(2) -0.0024(18) 0.0185(19)
C20 0.0371(18) 0.040(2) 0.039(2) 0.0119(16) -0.0034(15) -0.0057(15)
C117 0.052(2) 0.042(2) 0.062(3) 0.007(2) 0.013(2) 0.0058(18)
C15 0.050(2) 0.044(2) 0.043(2) 0.0168(18) 0.0096(17) 0.0050(17)
C120 0.040(2) 0.051(3) 0.074(3) -0.015(2) 0.017(2) -0.0014(18)
C68 0.0405(19) 0.042(2) 0.043(2) 0.0061(17) -0.0068(16) -0.0075(16)
C22 0.054(2) 0.058(3) 0.058(3) -0.005(2) 0.008(2) -0.006(2)
C132 0.111(2) 0.111(2) 0.111(2) 0.0186(4) 0.0007(2) 0.0008(2)
C23 0.043(2) 0.096(4) 0.039(2) 0.008(2) 0.0024(18) 0.005(2)
C33 0.0358(17) 0.0265(17) 0.0395(19) 0.0064(15) 0.0031(14) -0.0018(14)
C30 0.045(2) 0.080(3) 0.052(3) -0.012(2) -0.0094(19) 0.017(2)
C12 0.053(2) 0.035(2) 0.036(2) 0.0047(16) 0.0091(16) 0.0095(16)
C85 0.0394(18) 0.040(2) 0.041(2) 0.0042(17) -0.0035(15) 0.0040(15)
C110 0.0370(17) 0.0340(19) 0.0375(19) 0.0056(15) 0.0072(14) -0.0005(14)
C16 0.047(2) 0.0311(19) 0.0368(19) 0.0062(16) 0.0080(15) 0.0034(15)
C130 0.075(3) 0.087(4) 0.085(4) 0.024(3) -0.004(3) -0.037(3)
C67 0.0453(19) 0.036(2) 0.0351(19) 0.0062(16) -0.0067(15) -0.0021(16)
C27 0.056(3) 0.057(3) 0.057(3) 0.0101(11) 0.0008(10) 0.0000(10)
C43 0.047(2) 0.039(2) 0.040(2) 0.0116(17) 0.0060(16) 0.0013(16)
C131 0.102(5) 0.109(5) 0.084(4) 0.034(4) -0.025(4) 0.002(4)
C37 0.0406(18) 0.044(2) 0.0349(19) 0.0092(16) 0.0000(15) 0.0010(16)
C44 0.0420(19) 0.039(2) 0.042(2) 0.0067(17) -0.0015(16) 0.0018(16)
C59 0.0427(19) 0.042(2) 0.042(2) 0.0089(17) 0.0056(16) 0.0063(16)
O20 0.0644(17) 0.0645(17) 0.0643(17) 0.0108(4) 0.0004(2) 0.0004(2)
O20A 0.057(4) 0.057(4) 0.055(4) 0.010(2) -0.0010(19) 0.0025(19)
N21A 0.037(5) 0.027(7) 0.052(8) 0.010(5) -0.003(5) 0.002(4)
N20A 0.047(6) 0.033(6) 0.049(8) 0.017(5) -0.008(5) -0.007(4)
C122 0.061(3) 0.123(5) 0.046(3) 0.025(3) -0.012(2) -0.052(3)
C127 0.057(3) 0.086(4) 0.068(3) -0.017(3) 0.018(2) -0.025(3)
C123 0.049(2) 0.114(5) 0.059(3) 0.045(3) -0.008(2) -0.026(3)
N5A 0.043(5) 0.064(10) 0.040(6) 0.006(5) 0.006(4) 0.001(4)
N6A 0.053(5) 0.072(8) 0.029(6) 0.005(5) 0.000(4) 0.010(5)
C27A 0.037(8) 0.027(10) 0.044(9) 0.009(6) -0.005(5) -0.016(6)
C133 0.033(6) 0.019(8) 0.039(8) 0.017(6) 0.009(5) -0.002(5)
C134 0.038(7) 0.027(8) 0.052(8) 0.022(6) -0.008(6) -0.013(6)

loop_
_atom_type_symbol
_atom_type_description
_atom_type_scat_dispersion_real
_atom_type_scat_dispersion_imag
_atom_type_scat_source
C C 0.0181 0.0091 'International Tables Vol C Tables 4.2.6.8 and 6.1.1.4'
H H 0.0000 0.0000 'International Tables Vol C Tables 4.2.6.8 and 6.1.1.4'
N N 0.0311 0.0180 'International Tables Vol C Tables 4.2.6.8 and 6.1.1.4'
O O 0.0492 0.0322 'International Tables Vol C Tables 4.2.6.8 and 6.1.1.4'

loop_
_geom_angle_atom_site_label_1
_geom_angle_atom_site_label_2
_geom_angle_atom_site_label_3
_geom_angle
_geom_angle_site_symmetry_1
_geom_angle_site_symmetry_3
_geom_angle_publ_flag
C129 O17 H17B 109.5 . . ?
C130 O18 H18A 109.5 . . ?
C132 O19 H19C 109.5 . . ?
H21A O21 H21B 104.5 . . ?
N20 N21 C119 110.9(6) . . ?
C9 N2 H2 119.5 . . ?
C8 N2 H2 119.5 . . ?
C8 N2 C9 121.0(3) . . ?
N15 N14 C90 113.1(3) . . ?
N6 N5 C23 107.0(7) . . ?
C128 N19 H19 118.0 . . ?
C97 N19 H19 118.0 . . ?
C97 N19 C128 124.0(3) . . ?
C75 N17 H17A 118.0 . . ?
C75 N17 C74 124.1(3) . . ?
C74 N17 H17A 118.0 . . ?
C10 N3 H3 119.4 . . ?
C11 N3 H3 119.4 . . ?
C11 N3 C10 121.2(3) . . ?
C18 N4 H4 119.3 . . ?
C18 N4 C19 121.4(3) . . ?
C19 N4 H4 119.3 . . ?
C40 N8 H8 119.2 . . ?
C40 N8 C41 121.5(3) . . ?
C41 N8 H8 119.2 . . ?
C32 N1 H1 118.2 . . ?
C1 N1 H1 118.2 . . ?
C1 N1 C32 123.7(3) . . ?
C105 N24 H24A 119.7 . . ?
C104 N24 H24A 119.7 . . ?
C104 N24 C105 120.6(3) . . ?
C64 N7 H7A 117.1 . . ?
C33 N7 H7A 117.1 . . ?
C33 N7 C64 125.7(3) . . ?
C73 N18 H18 119.8 . . ?
C72 N18 H18 119.8 . . ?
C72 N18 C73 120.3(3) . . ?
N14 N15 C87 115.0(3) . . ?
N9 N10 C48 112.8(3) . . ?
C115 N22 H22A 119.5 . . ?
C114 N22 H22A 119.5 . . ?
C114 N22 C115 121.0(3) . . ?
C63 N12 H12 119.4 . . ?
C62 N12 H12 119.4 . . ?
C62 N12 C63 121.1(3) . . ?
C65 N13 H13A 119.4 . . ?
C65 N13 C96 121.3(3) . . ?
C96 N13 H13A 119.4 . . ?
N10 N9 C45 115.1(3) . . ?
C55 N11 H11 118.8 . . ?
C55 N11 C54 122.5(3) . . ?
C54 N11 H11 118.8 . . ?
N21 N20 C122 109.9(6) . . ?
C83 N16 H16 119.4 . . ?
C82 N16 H16 119.4 . . ?
C82 N16 C83 121.2(3) . . ?
C107 N23 H23 119.0 . . ?
C107 N23 C106 122.0(3) . . ?
C106 N23 H23 119.0 . . ?
N5 N6 C26 111.2(8) . . ?
O6 C40 N8 121.9(3) . . ?
O6 C40 C38 119.5(3) . . ?
N8 C40 C38 118.6(3) . . ?
N1 C32 H32A 110.1 . . ?
N1 C32 H32B 110.1 . . ?
N1 C32 C29 108.2(3) . . ?
H32A C32 H32B 108.4 . . ?
C29 C32 H32A 110.1 . . ?
C29 C32 H32B 110.1 . . ?
C95 C94 H94 119.2 . . ?
C93 C94 H94 119.2 . . ?
C93 C94 C95 121.6(4) . . ?
C7 C6 C8 117.2(3) . . ?
C7 C6 C5 118.9(3) . . ?
C5 C6 C8 123.8(3) . . ?
N12 C63 H63A 109.3 . . ?
N12 C63 H63B 109.3 . . ?
N12 C63 C64 111.8(3) . . ?
H63A C63 H63B 107.9 . . ?
C64 C63 H63A 109.3 . . ?
C64 C63 H63B 109.3 . . ?
C39 C38 C40 117.7(3) . . ?
C39 C38 C37 119.5(3) . . ?
C37 C38 C40 122.6(3) . . ?
C125 C124 H124 120.2 . . ?
C125 C124 C127 119.6(5) . . ?
C127 C124 H124 120.2 . . ?
C39 C34 C33 121.8(3) . . ?
C35 C34 C39 119.1(3) . . ?
C35 C34 C33 119.1(3) . . ?
C53 C48 N10 123.3(3) . . ?
C49 C48 N10 116.2(3) . . ?
C49 C48 C53 120.1(4) . . ?
C61 C60 C62 117.8(3) . . ?
C59 C60 C62 122.5(3) . . ?
C59 C60 C61 119.6(3) . . ?
O8 C62 N12 121.4(4) . . ?
O8 C62 C60 119.9(4) . . ?
N12 C62 C60 118.7(3) . . ?
C89 C84 C83 119.5(3) . . ?
C85 C84 C89 118.2(3) . . ?
C85 C84 C83 121.9(3) . . ?
C20 C21 H21 119.2 . . ?
C22 C21 H21 119.2 . . ?
C22 C21 C20 121.7(4) . . ?
C47 C42 C41 121.4(3) . . ?
C43 C42 C41 120.1(3) . . ?
C43 C42 C47 118.5(3) . . ?
O9 C65 N13 123.1(3) . . ?
O9 C65 C66 120.2(3) . . ?
N13 C65 C66 116.7(3) . . ?
C57 C56 C55 120.9(3) . . ?
C57 C56 C61 119.4(3) . . ?
C61 C56 C55 119.4(3) . . ?
C108 C113 H113 119.8 . . ?
C112 C113 H113 119.8 . . ?
C112 C113 C108 120.5(3) . . ?
O15 C107 N23 123.2(3) . . ?
O15 C107 C108 120.9(3) . . ?
N23 C107 C108 115.8(3) . . ?
C53 C52 H52 119.6 . . ?
C53 C52 C51 120.7(4) . . ?
C51 C52 H52 119.6 . . ?
C87 C86 H86 119.8 . . ?
C85 C86 H86 119.8 . . ?
C85 C86 C87 120.4(4) . . ?
N3 C10 H10A 109.0 . . ?
N3 C10 H10B 109.0 . . ?
N3 C10 C9 112.8(3) . . ?
H10A C10 H10B 107.8 . . ?
C9 C10 H10A 109.0 . . ?
C9 C10 H10B 109.0 . . ?
C70 C69 H69 119.7 . . ?
C68 C69 H69 119.7 . . ?
C68 C69 C70 120.7(3) . . ?
C98 C99 H99 120.6 . . ?
C98 C99 C100 118.8(3) . . ?
C100 C99 H99 120.6 . . ?
C3 C2 C1 122.1(3) . . ?
C3 C2 C7 119.7(3) . . ?
C7 C2 C1 118.0(3) . . ?
N2 C9 C10 112.8(3) . . ?
N2 C9 H9A 109.0 . . ?
N2 C9 H9B 109.0 . . ?
C10 C9 H9A 109.0 . . ?
C10 C9 H9B 109.0 . . ?
H9A C9 H9B 107.8 . . ?
C112 C111 H111 120.4 . . ?
C110 C111 H111 120.4 . . ?
C110 C111 C112 119.2(3) . . ?
C93 C92 H92 119.6 . . ?
C91 C92 H92 119.6 . . ?
C91 C92 C93 120.7(4) . . ?
C108 C109 H109 120.0 . . ?
C110 C109 H109 120.0 . . ?
C110 C109 C108 119.9(3) . . ?
C86 C87 N15 114.7(3) . . ?
C86 C87 C88 119.6(3) . . ?
C88 C87 N15 125.4(3) . . ?
O11 C75 N17 123.2(3) . . ?
O11 C75 C76 121.2(3) . . ?
N17 C75 C76 115.6(3) . . ?
C2 C3 H3A 120.2 . . ?
C2 C3 C4 119.7(3) . . ?
C4 C3 H3A 120.2 . . ?
C113 C108 C107 122.3(3) . . ?
C109 C108 C113 119.5(3) . . ?
C109 C108 C107 118.2(3) . . ?
C80 C79 H79 120.3 . . ?
C78 C79 H79 120.3 . . ?
C78 C79 C80 119.4(3) . . ?
C80 C81 H81 119.5 . . ?
C76 C81 H81 119.5 . . ?
C76 C81 C80 121.0(3) . . ?
N19 C128 H12A 109.9 . . ?
N19 C128 H12B 109.9 . . ?
N19 C128 C125 108.8(3) . . ?
H12A C128 H12B 108.3 . . ?
C125 C128 H12A 109.9 . . ?
C125 C128 H12B 109.9 . . ?
O2 C8 N2 122.1(3) . . ?
O2 C8 C6 119.8(3) . . ?
N2 C8 C6 118.1(3) . . ?
C84 C89 H89 119.2 . . ?
C88 C89 C84 121.6(4) . . ?
C88 C89 H89 119.2 . . ?
C103 C102 C104 116.6(3) . . ?
C101 C102 C103 119.1(3) . . ?
C101 C102 C104 124.3(3) . . ?
C12 C17 H17 119.8 . . ?
C12 C17 C16 120.3(3) . . ?
C16 C17 H17 119.8 . . ?
O1 C1 N1 123.2(3) . . ?
O1 C1 C2 120.3(3) . . ?
N1 C1 C2 116.4(3) . . ?
C46 C45 N9 115.1(3) . . ?
C46 C45 C44 120.1(3) . . ?
C44 C45 N9 124.6(3) . . ?
N16 C83 C84 110.3(3) . . ?
N16 C83 H83A 109.6 . . ?
N16 C83 H83B 109.6 . . ?
C84 C83 H83A 109.6 . . ?
C84 C83 H83B 109.6 . . ?
H83A C83 H83B 108.1 . . ?
N18 C73 H73A 108.8 . . ?
N18 C73 H73B 108.8 . . ?
N18 C73 C74 113.7(3) . . ?
H73A C73 H73B 107.7 . . ?
C74 C73 H73A 108.8 . . ?
C74 C73 H73B 108.8 . . ?
C113 C112 C111 120.0(3) . . ?
C113 C112 C114 117.6(3) . . ?
C111 C112 C114 122.5(3) . . ?
C48 C53 H53 120.3 . . ?
C52 C53 C48 119.4(4) . . ?
C52 C53 H53 120.3 . . ?
C69 C70 C71 118.8(3) . . ?
C69 C70 C72 123.4(3) . . ?
C71 C70 C72 117.4(3) . . ?
C78 C77 H77 119.8 . . ?
C78 C77 C76 120.4(3) . . ?
C76 C77 H77 119.8 . . ?
C71 C66 C65 119.0(3) . . ?
C67 C66 C65 120.5(3) . . ?
C67 C66 C71 119.9(3) . . ?
O3 C11 N3 122.5(4) . . ?
O3 C11 C12 121.4(3) . . ?
N3 C11 C12 116.1(3) . . ?
C99 C98 C103 120.5(3) . . ?
C99 C98 C97 121.6(3) . . ?
C103 C98 C97 117.8(3) . . ?
C13 C14 H14 119.8 . . ?
C13 C14 C15 120.3(4) . . ?
C15 C14 H14 119.8 . . ?
C102 C103 H103 119.8 . . ?
C98 C103 C102 120.5(3) . . ?
C98 C103 H103 119.8 . . ?
C79 C80 C81 119.5(3) . . ?
C79 C80 C82 122.4(3) . . ?
C81 C80 C82 118.0(3) . . ?
C6 C7 C2 121.0(3) . . ?
C6 C7 H7 119.5 . . ?
C2 C7 H7 119.5 . . ?
C119 C118 H118 119.9 . . ?
C119 C118 C117 120.2(4) . . ?
C117 C118 H118 119.9 . . ?
C3 C4 H4A 119.8 . . ?
C5 C4 C3 120.4(3) . . ?
C5 C4 H4A 119.8 . . ?
C24 C25 H25 120.5 . . ?
C24 C25 C20 119.0(4) . . ?
C20 C25 H25 120.5 . . ?
O4 C18 N4 123.3(3) . . ?
O4 C18 C16 121.6(3) . . ?
N4 C18 C16 115.0(3) . . ?
C45 C46 H46 119.9 . . ?
C47 C46 C45 120.1(3) . . ?
C47 C46 H46 119.9 . . ?
C95 C90 N14 116.1(3) . . ?
C95 C90 C91 119.3(4) . . ?
C91 C90 N14 124.3(3) . . ?
C38 C39 C34 120.7(3) . . ?
C38 C39 H39 119.6 . . ?
C34 C39 H39 119.6 . . ?
C6 C5 H5 119.8 . . ?
C4 C5 C6 120.4(3) . . ?
C4 C5 H5 119.8 . . ?
C70 C71 H71 119.8 . . ?
C66 C71 C70 120.3(3) . . ?
C66 C71 H71 119.8 . . ?
C35 C36 H36 119.8 . . ?
C35 C36 C37 120.4(3) . . ?
C37 C36 H36 119.8 . . ?
C87 C88 H88 120.4 . . ?
C89 C88 C87 119.2(4) . . ?
C89 C88 H88 120.4 . . ?
N24 C105 H10C 108.9 . . ?
N24 C105 H10D 108.9 . . ?
N24 C105 C106 113.4(3) . . ?
H10C C105 H10D 107.7 . . ?
C106 C105 H10C 108.9 . . ?
C106 C105 H10D 108.9 . . ?
O7 C55 N11 122.1(3) . . ?
O7 C55 C56 120.3(3) . . ?
N11 C55 C56 117.5(3) . . ?
C99 C100 H100 119.4 . . ?
C101 C100 C99 121.2(4) . . ?
C101 C100 H100 119.4 . . ?
N11 C54 H54A 109.9 . . ?
N11 C54 H54B 109.9 . . ?
N11 C54 C51 109.0(3) . . ?
H54A C54 H54B 108.3 . . ?
C51 C54 H54A 109.9 . . ?
C51 C54 H54B 109.9 . . ?
O12 C72 N18 121.6(3) . . ?
O12 C72 C70 119.6(3) . . ?
N18 C72 C70 118.8(3) . . ?
C34 C35 H35 119.8 . . ?
C36 C35 C34 120.3(3) . . ?
C36 C35 H35 119.8 . . ?
C124 C125 C128 121.8(4) . . ?
C124 C125 C126 118.1(4) . . ?
C126 C125 C128 119.9(4) . . ?
N8 C41 C42 112.4(3) . . ?
N8 C41 H41A 109.1 . . ?
N8 C41 H41B 109.1 . . ?
C42 C41 H41A 109.1 . . ?
C42 C41 H41B 109.1 . . ?
H41A C41 H41B 107.9 . . ?
C102 C101 H101 120.1 . . ?
C100 C101 C102 119.9(3) . . ?
C100 C101 H101 120.1 . . ?
O14 C104 N24 122.1(3) . . ?
O14 C104 C102 120.2(3) . . ?
N24 C104 C102 117.7(3) . . ?
N4 C19 H19A 109.6 . . ?
N4 C19 H19B 109.6 . . ?
N4 C19 C20 110.1(3) . . ?
H19A C19 H19B 108.2 . . ?
C20 C19 H19A 109.6 . . ?
C20 C19 H19B 109.6 . . ?
C29 C28 H28 123.0 . . ?
C29 C28 H28A 109.5 . . ?
C29 C28 C27 114.0(8) . . ?
C27 C28 H28 123.0 . . ?
C27A C28 H28A 109.5 . . ?
C27A C28 C29 141.0(14) . . ?
O10 C82 N16 121.8(3) . . ?
O10 C82 C80 120.4(3) . . ?
N16 C82 C80 117.8(3) . . ?
C25 C24 H24 119.3 . . ?
C23 C24 C25 121.4(4) . . ?
C23 C24 H24 119.3 . . ?
C79 C78 H78 119.6 . . ?
C77 C78 C79 120.8(4) . . ?
C77 C78 H78 119.6 . . ?
N17 C74 C73 110.0(3) . . ?
N17 C74 H74A 109.7 . . ?
N17 C74 H74B 109.7 . . ?
C73 C74 H74A 109.7 . . ?
C73 C74 H74B 109.7 . . ?
H74A C74 H74B 108.2 . . ?
C26 C31 H31 122.6 . . ?
C30 C31 H31 122.6 . . ?
C30 C31 C26 114.9(7) . . ?
C14 C13 H13 119.6 . . ?
C14 C13 C12 120.7(4) . . ?
C12 C13 H13 119.6 . . ?
C31 C26 N6 113.7(8) . . ?
C31 C26 C27 121.0(7) . . ?
C27 C26 N6 125.1(9) . . ?
N22 C115 H11A 109.7 . . ?
N22 C115 H11B 109.7 . . ?
N22 C115 C116 109.6(3) . . ?
H11A C115 H11B 108.2 . . ?
C116 C115 H11A 109.7 . . ?
C116 C115 H11B 109.7 . . ?
O17 C129 H12C 109.5 . . ?
O17 C129 H12D 109.5 . . ?
O17 C129 H12E 109.5 . . ?
H12C C129 H12D 109.5 . . ?
H12C C129 H12E 109.5 . . ?
H12D C129 H12E 109.5 . . ?
C94 C95 C90 120.0(4) . . ?
C94 C95 H95 120.0 . . ?
C90 C95 H95 120.0 . . ?
C81 C76 C75 121.4(3) . . ?
C81 C76 C77 118.8(3) . . ?
C77 C76 C75 119.7(3) . . ?
N7 C64 C63 111.3(3) . . ?
N7 C64 H64A 109.4 . . ?
N7 C64 H64B 109.4 . . ?
C63 C64 H64A 109.4 . . ?
C63 C64 H64B 109.4 . . ?
H64A C64 H64B 108.0 . . ?
O13 C97 N19 124.2(3) . . ?
O13 C97 C98 120.7(3) . . ?
N19 C97 C98 115.0(3) . . ?
C56 C57 H57 119.9 . . ?
C58 C57 C56 120.3(4) . . ?
C58 C57 H57 119.9 . . ?
C42 C47 H47 119.7 . . ?
C46 C47 C42 120.7(3) . . ?
C46 C47 H47 119.7 . . ?
C28 C29 C32 120.3(4) . . ?
C28 C29 C30 119.4(4) . . ?
C30 C29 C32 120.0(4) . . ?
O16 C114 N22 122.2(3) . . ?
O16 C114 C112 121.1(3) . . ?
N22 C114 C112 116.7(3) . . ?
C116 C121 H121 120.2 . . ?
C120 C121 H121 120.2 . . ?
C120 C121 C116 119.6(4) . . ?
C60 C61 H61 119.9 . . ?
C56 C61 C60 120.2(3) . . ?
C56 C61 H61 119.9 . . ?
C118 C119 N21 109.6(4) . . ?
C118 C119 C120 119.3(4) . . ?
C118 C119 N21A 144.7(6) . . ?
C120 C119 N21 130.5(5) . . ?
C120 C119 N21A 96.1(5) . . ?
C121 C116 C115 120.5(3) . . ?
C117 C116 C115 121.2(4) . . ?
C117 C116 C121 118.0(4) . . ?
C49 C50 H50 119.4 . . ?
C51 C50 H50 119.4 . . ?
C51 C50 C49 121.2(4) . . ?
N13 C96 H96A 109.9 . . ?
N13 C96 H96B 109.9 . . ?
N13 C96 C93 109.1(3) . . ?
H96A C96 H96B 108.3 . . ?
C93 C96 H96A 109.9 . . ?
C93 C96 H96B 109.9 . . ?
C48 C49 C50 119.9(4) . . ?
C48 C49 H49 120.0 . . ?
C50 C49 H49 120.0 . . ?
N23 C106 C105 112.6(3) . . ?
N23 C106 H10E 109.1 . . ?
N23 C106 H10F 109.1 . . ?
C105 C106 H10E 109.1 . . ?
C105 C106 H10F 109.1 . . ?
H10E C106 H10F 107.8 . . ?
C57 C58 H58 119.6 . . ?
C57 C58 C59 120.8(4) . . ?
C59 C58 H58 119.6 . . ?
C52 C51 C54 119.3(3) . . ?
C50 C51 C52 118.5(3) . . ?
C50 C51 C54 121.4(3) . . ?
C125 C126 H126 119.1 . . ?
C123 C126 C125 121.8(5) . . ?
C123 C126 H126 119.1 . . ?
C94 C93 C92 118.1(4) . . ?
C94 C93 C96 121.6(3) . . ?
C92 C93 C96 119.8(4) . . ?
C92 C91 H91 119.9 . . ?
C90 C91 C92 120.2(4) . . ?
C90 C91 H91 119.9 . . ?
C21 C20 C25 118.7(4) . . ?
C21 C20 C19 120.5(3) . . ?
C25 C20 C19 120.4(4) . . ?
C118 C117 H117 119.3 . . ?
C116 C117 C118 121.4(4) . . ?
C116 C117 H117 119.3 . . ?
C14 C15 H15 120.4 . . ?
C14 C15 C16 119.3(4) . . ?
C16 C15 H15 120.4 . . ?
C121 C120 H120 119.4 . . ?
C119 C120 C121 121.3(4) . . ?
C119 C120 H120 119.4 . . ?
C69 C68 H68 119.8 . . ?
C69 C68 C67 120.4(3) . . ?
C67 C68 H68 119.8 . . ?
C21 C22 H22 120.1 . . ?
C23 C22 C21 119.9(4) . . ?
C23 C22 H22 120.1 . . ?
O19 C132 H13H 109.5 . . ?
O19 C132 H13I 109.5 . . ?
O19 C132 H13J 109.5 . . ?
H13H C132 H13I 109.5 . . ?
H13H C132 H13J 109.5 . . ?
H13I C132 H13J 109.5 . . ?
C24 C23 N5 133.3(5) . . ?
C24 C23 N5A 97.5(6) . . ?
C22 C23 N5 107.3(5) . . ?
C22 C23 C24 119.1(4) . . ?
C22 C23 N5A 143.1(7) . . ?
O5 C33 N7 123.5(3) . . ?
O5 C33 C34 120.3(3) . . ?
N7 C33 C34 116.2(3) . . ?
C31 C30 C29 128.2(6) . . ?
C31 C30 H30 115.9 . . ?
C29 C30 H30 115.9 . . ?
C29 C30 H30A 110.7 . . ?
C29 C30 H30B 110.7 . . ?
C29 C30 C134 105.2(7) . . ?
H30A C30 H30B 108.8 . . ?
C134 C30 H30A 110.7 . . ?
C134 C30 H30B 110.7 . . ?
C17 C12 C11 122.4(3) . . ?
C17 C12 C13 119.4(3) . . ?
C13 C12 C11 118.2(4) . . ?
C84 C85 H85 119.6 . . ?
C86 C85 C84 120.8(4) . . ?
C86 C85 H85 119.6 . . ?
C111 C110 H110 119.6 . . ?
C109 C110 C111 120.9(3) . . ?
C109 C110 H110 119.6 . . ?
C17 C16 C18 118.2(3) . . ?
C17 C16 C15 119.9(4) . . ?
C15 C16 C18 121.9(3) . . ?
O18 C130 H13E 109.5 . . ?
O18 C130 H13F 109.5 . . ?
O18 C130 H13G 109.5 . . ?
H13E C130 H13F 109.5 . . ?
H13E C130 H13G 109.5 . . ?
H13F C130 H13G 109.5 . . ?
C66 C67 H67 120.1 . . ?
C68 C67 C66 119.8(3) . . ?
C68 C67 H67 120.1 . . ?
C28 C27 C26 122.2(10) . . ?
C28 C27 H27 118.9 . . ?
C26 C27 H27 118.9 . . ?
C42 C43 H43 119.2 . . ?
C44 C43 C42 121.7(3) . . ?
C44 C43 H43 119.2 . . ?
H13B C131 H13C 109.5 . . ?
H13B C131 H13D 109.5 . . ?
H13C C131 H13D 109.5 . . ?
O20 C131 H13B 109.5 . . ?
O20 C131 H13C 109.5 . . ?
O20 C131 H13D 109.5 . . ?
C38 C37 H37 120.0 . . ?
C36 C37 C38 119.9(3) . . ?
C36 C37 H37 120.0 . . ?
C45 C44 H44 120.6 . . ?
C43 C44 C45 118.8(3) . . ?
C43 C44 H44 120.6 . . ?
C60 C59 C58 119.8(3) . . ?
C60 C59 H59 120.1 . . ?
C58 C59 H59 120.1 . . ?
C131 O20 H20 109.5 . . ?
C131 O20A H20A 109.5 . . ?
N20A N21A C119 101.2(10) . . ?
N21A N20A C122 93.7(9) . . ?
C127 C122 N20 130.6(6) . . ?
C127 C122 N20A 86.6(6) . . ?
C123 C122 N20 109.0(6) . . ?
C123 C122 N20A 153.6(6) . . ?
C123 C122 C127 119.8(5) . . ?
C124 C127 C122 120.0(5) . . ?
C124 C127 H127 120.0 . . ?
C122 C127 H127 120.0 . . ?
C126 C123 H123 119.6 . . ?
C122 C123 C126 120.7(5) . . ?
C122 C123 H123 119.6 . . ?
N6A N5A C23 102.7(10) . . ?
N5A N6A C133 115.3(12) . . ?
C28 C27A H27A 129.2 . . ?
C28 C27A C133 101.6(17) . . ?
C133 C27A H27A 129.2 . . ?
C27A C133 N6A 113.0(11) . . ?
C134 C133 N6A 120.9(17) . . ?
C134 C133 C27A 126.1(13) . . ?
C30 C134 H134 116.9 . . ?
C133 C134 C30 126.1(12) . . ?
C133 C134 H134 116.9 . . ?

loop_
_geom_bond_atom_site_label_1
_geom_bond_atom_site_label_2
_geom_bond_distance
_geom_bond_site_symmetry_2
_geom_bond_publ_flag
O10 C82 1.250(4) . ?
O17 H17B 0.8400 . ?
O17 C129 1.374(7) . ?
O18 H18A 0.8400 . ?
O18 C130 1.402(5) . ?
O9 C65 1.228(4) . ?
O7 C55 1.245(4) . ?
O6 C40 1.243(4) . ?
O12 C72 1.237(4) . ?
O11 C75 1.242(4) . ?
O19 H19C 0.8400 . ?
O19 C132 1.353(8) . ?
O15 C107 1.233(4) . ?
O2 C8 1.244(4) . ?
O5 C33 1.244(4) . ?
O4 C18 1.235(4) . ?
O14 C104 1.242(4) . ?
O3 C11 1.239(5) . ?
O13 C97 1.237(4) . ?
O8 C62 1.240(5) . ?
O16 C114 1.237(4) . ?
O1 C1 1.231(4) . ?
O21 H21A 0.8696 . ?
O21 H21B 0.8702 . ?
N21 N20 1.257(6) . ?
N21 C119 1.465(7) . ?
N2 H2 0.8800 . ?
N2 C9 1.461(5) . ?
N2 C8 1.337(5) . ?
N14 N15 1.252(4) . ?
N14 C90 1.425(5) . ?
N5 N6 1.252(7) . ?
N5 C23 1.485(9) . ?
N19 H19 0.8800 . ?
N19 C128 1.466(5) . ?
N19 C97 1.334(5) . ?
N17 H17A 0.8800 . ?
N17 C75 1.344(5) . ?
N17 C74 1.462(5) . ?
N3 H3 0.8800 . ?
N3 C10 1.465(5) . ?
N3 C11 1.345(5) . ?
N4 H4 0.8800 . ?
N4 C18 1.330(5) . ?
N4 C19 1.472(5) . ?
N8 H8 0.8800 . ?
N8 C40 1.332(5) . ?
N8 C41 1.472(4) . ?
N1 H1 0.8800 . ?
N1 C32 1.458(5) . ?
N1 C1 1.329(4) . ?
N24 H24A 0.8800 . ?
N24 C105 1.452(4) . ?
N24 C104 1.345(4) . ?
N7 H7A 0.8800 . ?
N7 C64 1.449(5) . ?
N7 C33 1.331(5) . ?
N18 H18 0.8800 . ?
N18 C73 1.462(5) . ?
N18 C72 1.343(4) . ?
N15 C87 1.417(5) . ?
N10 N9 1.250(4) . ?
N10 C48 1.440(5) . ?
N22 H22A 0.8800 . ?
N22 C115 1.476(5) . ?
N22 C114 1.342(5) . ?
N12 H12 0.8800 . ?
N12 C63 1.451(5) . ?
N12 C62 1.344(5) . ?
N13 H13A 0.8800 . ?
N13 C65 1.333(5) . ?
N13 C96 1.471(4) . ?
N9 C45 1.422(5) . ?
N11 H11 0.8800 . ?
N11 C55 1.333(4) . ?
N11 C54 1.462(5) . ?
N20 C122 1.433(8) . ?
N16 H16 0.8800 . ?
N16 C83 1.468(4) . ?
N16 C82 1.327(4) . ?
N23 H23 0.8800 . ?
N23 C107 1.334(4) . ?
N23 C106 1.454(5) . ?
N6 C26 1.451(11) . ?
C40 C38 1.498(5) . ?
C32 H32A 0.9900 . ?
C32 H32B 0.9900 . ?
C32 C29 1.509(5) . ?
C94 H94 0.9500 . ?
C94 C95 1.381(6) . ?
C94 C93 1.380(6) . ?
C6 C8 1.493(5) . ?
C6 C7 1.391(5) . ?
C6 C5 1.401(5) . ?
C63 H63A 0.9900 . ?
C63 H63B 0.9900 . ?
C63 C64 1.540(5) . ?
C38 C39 1.390(5) . ?
C38 C37 1.396(5) . ?
C124 H124 0.9500 . ?
C124 C125 1.394(6) . ?
C124 C127 1.398(7) . ?
C34 C39 1.396(5) . ?
C34 C35 1.393(5) . ?
C34 C33 1.507(5) . ?
C48 C53 1.393(5) . ?
C48 C49 1.379(5) . ?
C60 C62 1.488(5) . ?
C60 C61 1.413(5) . ?
C60 C59 1.387(5) . ?
C84 C89 1.396(5) . ?
C84 C83 1.505(5) . ?
C84 C85 1.391(5) . ?
C21 H21 0.9500 . ?
C21 C20 1.381(6) . ?
C21 C22 1.373(6) . ?
C42 C41 1.505(5) . ?
C42 C47 1.398(5) . ?
C42 C43 1.388(5) . ?
C65 C66 1.502(5) . ?
C56 C55 1.486(5) . ?
C56 C57 1.394(5) . ?
C56 C61 1.396(5) . ?
C113 H113 0.9500 . ?
C113 C108 1.397(5) . ?
C113 C112 1.386(5) . ?
C107 C108 1.502(5) . ?
C52 H52 0.9500 . ?
C52 C53 1.383(5) . ?
C52 C51 1.403(5) . ?
C86 H86 0.9500 . ?
C86 C87 1.393(5) . ?
C86 C85 1.379(5) . ?
C10 H10A 0.9900 . ?
C10 H10B 0.9900 . ?
C10 C9 1.529(6) . ?
C69 H69 0.9500 . ?
C69 C70 1.397(5) . ?
C69 C68 1.377(5) . ?
C99 H99 0.9500 . ?
C99 C98 1.384(5) . ?
C99 C100 1.391(5) . ?
C2 C3 1.389(5) . ?
C2 C1 1.496(5) . ?
C2 C7 1.393(5) . ?
C9 H9A 0.9900 . ?
C9 H9B 0.9900 . ?
C111 H111 0.9500 . ?
C111 C112 1.399(5) . ?
C111 C110 1.390(5) . ?
C92 H92 0.9500 . ?
C92 C93 1.397(5) . ?
C92 C91 1.388(6) . ?
C109 H109 0.9500 . ?
C109 C108 1.390(5) . ?
C109 C110 1.388(5) . ?
C87 C88 1.395(5) . ?
C75 C76 1.505(5) . ?
C3 H3A 0.9500 . ?
C3 C4 1.398(5) . ?
C79 H79 0.9500 . ?
C79 C80 1.392(5) . ?
C79 C78 1.390(5) . ?
C81 H81 0.9500 . ?
C81 C80 1.393(5) . ?
C81 C76 1.392(5) . ?
C128 H12A 0.9900 . ?
C128 H12B 0.9900 . ?
C128 C125 1.496(5) . ?
C89 H89 0.9500 . ?
C89 C88 1.382(5) . ?
C102 C103 1.392(5) . ?
C102 C101 1.391(5) . ?
C102 C104 1.498(5) . ?
C17 H17 0.9500 . ?
C17 C12 1.378(5) . ?
C17 C16 1.391(5) . ?
C45 C46 1.388(5) . ?
C45 C44 1.403(5) . ?
C83 H83A 0.9900 . ?
C83 H83B 0.9900 . ?
C73 H73A 0.9900 . ?
C73 H73B 0.9900 . ?
C73 C74 1.537(5) . ?
C112 C114 1.495(5) . ?
C53 H53 0.9500 . ?
C70 C71 1.398(5) . ?
C70 C72 1.493(5) . ?
C77 H77 0.9500 . ?
C77 C78 1.378(6) . ?
C77 C76 1.393(5) . ?
C66 C71 1.392(5) . ?
C66 C67 1.392(5) . ?
C11 C12 1.511(5) . ?
C98 C103 1.389(5) . ?
C98 C97 1.506(5) . ?
C14 H14 0.9500 . ?
C14 C13 1.373(6) . ?
C14 C15 1.388(6) . ?
C103 H103 0.9500 . ?
C80 C82 1.497(5) . ?
C7 H7 0.9500 . ?
C118 H118 0.9500 . ?
C118 C119 1.361(6) . ?
C118 C117 1.384(6) . ?
C4 H4A 0.9500 . ?
C4 C5 1.382(5) . ?
C25 H25 0.9500 . ?
C25 C24 1.386(7) . ?
C25 C20 1.391(5) . ?
C18 C16 1.504(5) . ?
C46 H46 0.9500 . ?
C46 C47 1.381(5) . ?
C90 C95 1.386(5) . ?
C90 C91 1.386(6) . ?
C39 H39 0.9500 . ?
C5 H5 0.9500 . ?
C71 H71 0.9500 . ?
C36 H36 0.9500 . ?
C36 C35 1.385(5) . ?
C36 C37 1.385(5) . ?
C88 H88 0.9500 . ?
C105 H10C 0.9900 . ?
C105 H10D 0.9900 . ?
C105 C106 1.534(5) . ?
C100 H100 0.9500 . ?
C100 C101 1.384(5) . ?
C54 H54A 0.9900 . ?
C54 H54B 0.9900 . ?
C54 C51 1.514(5) . ?
C35 H35 0.9500 . ?
C125 C126 1.401(6) . ?
C41 H41A 0.9900 . ?
C41 H41B 0.9900 . ?
C101 H101 0.9500 . ?
C19 H19A 0.9900 . ?
C19 H19B 0.9900 . ?
C19 C20 1.514(5) . ?
C28 H28 0.9500 . ?
C28 H28A 0.9500 . ?
C28 C29 1.389(6) . ?
C28 C27 1.442(9) . ?
C28 C27A 1.357(13) . ?
C24 H24 0.9500 . ?
C24 C23 1.384(7) . ?
C78 H78 0.9500 . ?
C74 H74A 0.9900 . ?
C74 H74B 0.9900 . ?
C31 H31 0.9500 . ?
C31 C26 1.364(12) . ?
C31 C30 1.331(8) . ?
C13 H13 0.9500 . ?
C13 C12 1.393(5) . ?
C26 C27 1.448(18) . ?
C115 H11A 0.9900 . ?
C115 H11B 0.9900 . ?
C115 C116 1.509(5) . ?
C129 H12C 0.9800 . ?
C129 H12D 0.9800 . ?
C129 H12E 0.9800 . ?
C95 H95 0.9500 . ?
C64 H64A 0.9900 . ?
C64 H64B 0.9900 . ?
C57 H57 0.9500 . ?
C57 C58 1.385(6) . ?
C47 H47 0.9500 . ?
C29 C30 1.407(6) . ?
C121 H121 0.9500 . ?
C121 C116 1.401(6) . ?
C121 C120 1.378(6) . ?
C61 H61 0.9500 . ?
C119 C120 1.378(6) . ?
C119 N21A 1.483(13) . ?
C116 C117 1.379(6) . ?
C50 H50 0.9500 . ?
C50 C49 1.381(6) . ?
C50 C51 1.377(5) . ?
C96 H96A 0.9900 . ?
C96 H96B 0.9900 . ?
C96 C93 1.504(5) . ?
C49 H49 0.9500 . ?
C106 H10E 0.9900 . ?
C106 H10F 0.9900 . ?
C58 H58 0.9500 . ?
C58 C59 1.391(6) . ?
C126 H126 0.9500 . ?
C126 C123 1.365(6) . ?
C91 H91 0.9500 . ?
C117 H117 0.9500 . ?
C15 H15 0.9500 . ?
C15 C16 1.396(5) . ?
C120 H120 0.9500 . ?
C68 H68 0.9500 . ?
C68 C67 1.386(5) . ?
C22 H22 0.9500 . ?
C22 C23 1.369(7) . ?
C132 H13H 0.9800 . ?
C132 H13I 0.9800 . ?
C132 H13J 0.9800 . ?
C23 N5A 1.473(11) . ?
C30 H30 0.9500 . ?
C30 H30A 0.9900 . ?
C30 H30B 0.9900 . ?
C30 C134 1.579(17) . ?
C85 H85 0.9500 . ?
C110 H110 0.9500 . ?
C130 H13E 0.9800 . ?
C130 H13F 0.9800 . ?
C130 H13G 0.9800 . ?
C67 H67 0.9500 . ?
C27 H27 0.9500 . ?
C43 H43 0.9500 . ?
C43 C44 1.386(5) . ?
C131 H13B 0.9800 . ?
C131 H13C 0.9800 . ?
C131 H13D 0.9800 . ?
C131 O20 1.428(8) . ?
C131 O20A 1.291(10) . ?
C37 H37 0.9500 . ?
C44 H44 0.9500 . ?
C59 H59 0.9500 . ?
O20 H20 0.8400 . ?
O20A H20A 0.8400 . ?
N21A N20A 1.270(17) . ?
N20A C122 1.657(14) . ?
C122 C127 1.408(8) . ?
C122 C123 1.347(9) . ?
C127 H127 0.9500 . ?
C123 H123 0.9500 . ?
N5A N6A 1.289(17) . ?
N6A C133 1.461(16) . ?
C27A H27A 0.9500 . ?
C27A C133 1.42(3) . ?
C133 C134 1.381(17) . ?
C134 H134 0.9500 . ?

loop_
_geom_torsion_atom_site_label_1
_geom_torsion_atom_site_label_2
_geom_torsion_atom_site_label_3
_geom_torsion_atom_site_label_4
_geom_torsion
_geom_torsion_site_symmetry_1
_geom_torsion_site_symmetry_2
_geom_torsion_site_symmetry_3
_geom_torsion_site_symmetry_4
_geom_torsion_publ_flag
O9 C65 C66 C71 115.7(4) . . . . ?
O9 C65 C66 C67 -55.5(5) . . . . ?
O6 C40 C38 C39 52.6(5) . . . . ?
O6 C40 C38 C37 -122.7(4) . . . . ?
O11 C75 C76 C81 -157.7(3) . . . . ?
O11 C75 C76 C77 20.4(5) . . . . ?
O15 C107 C108 C113 155.1(3) . . . . ?
O15 C107 C108 C109 -25.5(5) . . . . ?
O4 C18 C16 C17 -50.0(5) . . . . ?
O4 C18 C16 C15 129.5(4) . . . . ?
O3 C11 C12 C17 159.2(4) . . . . ?
O3 C11 C12 C13 -19.0(6) . . . . ?
N21 N20 C122 C127 -23.1(7) . . . . ?
N21 N20 C122 C123 166.0(5) . . . . ?
N21 C119 C120 C121 -166.3(5) . . . . ?
N14 N15 C87 C86 -174.1(3) . . . . ?
N14 N15 C87 C88 -0.2(5) . . . . ?
N14 C90 C95 C94 171.0(4) . . . . ?
N14 C90 C91 C92 -171.0(4) . . . . ?
N5 N6 C26 C31 164.3(6) . . . . ?
N5 N6 C26 C27 -20.7(10) . . . . ?
N19 C128 C125 C124 -79.3(4) . . . . ?
N19 C128 C125 C126 94.6(4) . . . . ?
N17 C75 C76 C81 20.7(5) . . . . ?
N17 C75 C76 C77 -161.3(3) . . . . ?
N3 C10 C9 N2 137.5(3) . . . . ?
N3 C11 C12 C17 -21.0(6) . . . . ?
N3 C11 C12 C13 160.8(4) . . . . ?
N4 C18 C16 C17 126.9(4) . . . . ?
N4 C18 C16 C15 -53.6(5) . . . . ?
N4 C19 C20 C21 90.2(4) . . . . ?
N4 C19 C20 C25 -83.0(4) . . . . ?
N8 C40 C38 C39 -127.7(3) . . . . ?
N8 C40 C38 C37 57.0(5) . . . . ?
N1 C32 C29 C28 -80.6(5) . . . . ?
N1 C32 C29 C30 93.1(4) . . . . ?
N24 C105 C106 N23 142.1(3) . . . . ?
N18 C73 C74 N17 -141.8(3) . . . . ?
N15 N14 C90 C95 -176.9(3) . . . . ?
N15 N14 C90 C91 -3.5(5) . . . . ?
N15 C87 C88 C89 -169.7(3) . . . . ?
N10 N9 C45 C46 -177.9(3) . . . . ?
N10 N9 C45 C44 -3.6(5) . . . . ?
N10 C48 C53 C52 -168.4(4) . . . . ?
N10 C48 C49 C50 168.7(4) . . . . ?
N22 C115 C116 C121 -83.6(4) . . . . ?
N22 C115 C116 C117 89.7(4) . . . . ?
N12 C63 C64 N7 141.6(3) . . . . ?
N13 C65 C66 C71 -62.7(4) . . . . ?
N13 C65 C66 C67 126.1(4) . . . . ?
N13 C96 C93 C94 87.0(4) . . . . ?
N13 C96 C93 C92 -84.1(4) . . . . ?
N9 N10 C48 C53 -5.3(5) . . . . ?
N9 N10 C48 C49 -177.5(4) . . . . ?
N9 C45 C46 C47 172.6(3) . . . . ?
N9 C45 C44 C43 -170.9(3) . . . . ?
N11 C54 C51 C52 -78.1(4) . . . . ?
N11 C54 C51 C50 91.6(4) . . . . ?
N20 N21 C119 C118 175.6(4) . . . . ?
N20 N21 C119 C120 -13.8(8) . . . . ?
N20 C122 C127 C124 -167.3(5) . . . . ?
N20 C122 C123 C126 170.4(4) . . . . ?
N23 C107 C108 C113 -26.4(5) . . . . ?
N23 C107 C108 C109 153.0(3) . . . . ?
N6 N5 C23 C24 -5.6(9) . . . . ?
N6 N5 C23 C22 -179.2(5) . . . . ?
N6 C26 C27 C28 -169.6(6) . . . . ?
C40 N8 C41 C42 -68.4(4) . . . . ?
C40 C38 C39 C34 -175.4(3) . . . . ?
C40 C38 C37 C36 173.7(3) . . . . ?
C32 N1 C1 O1 13.1(5) . . . . ?
C32 N1 C1 C2 -162.0(3) . . . . ?
C32 C29 C30 C31 -166.9(5) . . . . ?
C32 C29 C30 C134 -174.0(5) . . . . ?
C63 N12 C62 O8 -1.4(6) . . . . ?
C63 N12 C62 C60 178.2(3) . . . . ?
C124 C125 C126 C123 3.1(6) . . . . ?
C48 N10 N9 C45 170.0(3) . . . . ?
C62 N12 C63 C64 -86.6(4) . . . . ?
C62 C60 C61 C56 174.2(3) . . . . ?
C62 C60 C59 C58 -175.4(4) . . . . ?
C84 C89 C88 C87 -0.4(5) . . . . ?
C21 C22 C23 N5 170.6(5) . . . . ?
C21 C22 C23 C24 -4.1(7) . . . . ?
C21 C22 C23 N5A 167.9(8) . . . . ?
C42 C43 C44 C45 -0.5(6) . . . . ?
C65 N13 C96 C93 -88.4(4) . . . . ?
C65 C66 C71 C70 -169.1(3) . . . . ?
C65 C66 C67 C68 171.8(3) . . . . ?
C56 C57 C58 C59 -1.5(6) . . . . ?
C113 C112 C114 O16 -41.6(5) . . . . ?
C113 C112 C114 N22 135.8(3) . . . . ?
C107 N23 C106 C105 64.1(4) . . . . ?
C86 C87 C88 C89 3.9(5) . . . . ?
C10 N3 C11 O3 0.3(6) . . . . ?
C10 N3 C11 C12 -179.4(3) . . . . ?
C69 C70 C71 C66 -2.8(5) . . . . ?
C69 C70 C72 O12 162.3(4) . . . . ?
C69 C70 C72 N18 -15.9(5) . . . . ?
C69 C68 C67 C66 -2.8(6) . . . . ?
C99 C98 C103 C102 -1.0(5) . . . . ?
C99 C98 C97 O13 55.9(5) . . . . ?
C99 C98 C97 N19 -126.7(4) . . . . ?
C99 C100 C101 C102 0.9(6) . . . . ?
C2 C3 C4 C5 1.4(5) . . . . ?
C9 N2 C8 O2 7.1(6) . . . . ?
C9 N2 C8 C6 -172.1(3) . . . . ?
C111 C112 C114 O16 138.8(4) . . . . ?
C111 C112 C114 N22 -43.9(5) . . . . ?
C87 C86 C85 C84 -0.4(5) . . . . ?
C75 N17 C74 C73 -82.5(4) . . . . ?
C3 C2 C1 O1 65.7(5) . . . . ?
C3 C2 C1 N1 -119.2(4) . . . . ?
C3 C2 C7 C6 -1.1(5) . . . . ?
C3 C4 C5 C6 -1.1(5) . . . . ?
C108 C113 C112 C111 2.6(5) . . . . ?
C108 C113 C112 C114 -177.1(3) . . . . ?
C108 C109 C110 C111 1.5(5) . . . . ?
C79 C80 C82 O10 -131.6(4) . . . . ?
C79 C80 C82 N16 49.2(5) . . . . ?
C81 C80 C82 O10 44.7(5) . . . . ?
C81 C80 C82 N16 -134.5(3) . . . . ?
C128 N19 C97 O13 16.1(6) . . . . ?
C128 N19 C97 C98 -161.3(3) . . . . ?
C128 C125 C126 C123 -171.0(4) . . . . ?
C8 N2 C9 C10 -80.5(5) . . . . ?
C8 C6 C7 C2 -175.5(3) . . . . ?
C8 C6 C5 C4 176.3(3) . . . . ?
C89 C84 C83 N16 -68.3(4) . . . . ?
C89 C84 C85 C86 3.8(5) . . . . ?
C1 N1 C32 C29 100.2(4) . . . . ?
C1 C2 C3 C4 -175.1(3) . . . . ?
C1 C2 C7 C6 173.9(3) . . . . ?
C45 C46 C47 C42 -1.7(6) . . . . ?
C83 N16 C82 O10 -4.7(5) . . . . ?
C83 N16 C82 C80 174.4(3) . . . . ?
C83 C84 C89 C88 170.7(3) . . . . ?
C83 C84 C85 C86 -170.2(3) . . . . ?
C73 N18 C72 O12 -9.3(6) . . . . ?
C73 N18 C72 C70 168.9(3) . . . . ?
C112 C113 C108 C107 177.2(3) . . . . ?
C112 C113 C108 C109 -2.1(5) . . . . ?
C112 C111 C110 C109 -1.1(5) . . . . ?
C53 C48 C49 C50 -3.8(6) . . . . ?
C53 C52 C51 C54 166.3(4) . . . . ?
C53 C52 C51 C50 -3.7(6) . . . . ?
C70 C69 C68 C67 2.2(6) . . . . ?
C11 N3 C10 C9 65.3(5) . . . . ?
C98 C99 C100 C101 0.4(6) . . . . ?
C14 C13 C12 C17 0.5(6) . . . . ?
C14 C13 C12 C11 178.7(4) . . . . ?
C14 C15 C16 C17 -1.5(6) . . . . ?
C14 C15 C16 C18 179.0(4) . . . . ?
C103 C102 C101 C100 -2.2(5) . . . . ?
C103 C102 C104 O14 16.2(5) . . . . ?
C103 C102 C104 N24 -164.9(3) . . . . ?
C103 C98 C97 O13 -120.3(4) . . . . ?
C103 C98 C97 N19 57.2(5) . . . . ?
C80 C79 C78 C77 1.0(6) . . . . ?
C80 C81 C76 C75 179.3(3) . . . . ?
C80 C81 C76 C77 1.2(5) . . . . ?
C7 C6 C8 O2 18.4(5) . . . . ?
C7 C6 C8 N2 -162.5(3) . . . . ?
C7 C6 C5 C4 -0.3(5) . . . . ?
C7 C2 C3 C4 -0.3(5) . . . . ?
C7 C2 C1 O1 -109.2(4) . . . . ?
C7 C2 C1 N1 66.0(4) . . . . ?
C118 C119 C120 C121 3.6(6) . . . . ?
C118 C119 N21A N20A -23.4(12) . . . . ?
C25 C24 C23 N5 -169.5(5) . . . . ?
C25 C24 C23 C22 3.5(7) . . . . ?
C25 C24 C23 N5A -171.7(5) . . . . ?
C18 N4 C19 C20 79.2(4) . . . . ?
C46 C45 C44 C43 3.1(5) . . . . ?
C90 N14 N15 C87 171.5(3) . . . . ?
C39 C38 C37 C36 -1.5(5) . . . . ?
C39 C34 C35 C36 -2.2(5) . . . . ?
C39 C34 C33 O5 -160.4(3) . . . . ?
C39 C34 C33 N7 19.8(5) . . . . ?
C5 C6 C8 O2 -158.3(4) . . . . ?
C5 C6 C8 N2 20.9(5) . . . . ?
C5 C6 C7 C2 1.4(5) . . . . ?
C71 C70 C72 O12 -10.7(5) . . . . ?
C71 C70 C72 N18 171.0(3) . . . . ?
C71 C66 C67 C68 0.7(5) . . . . ?
C105 N24 C104 O14 0.7(6) . . . . ?
C105 N24 C104 C102 -178.1(3) . . . . ?
C55 N11 C54 C51 -84.0(4) . . . . ?
C55 C56 C57 C58 173.7(3) . . . . ?
C55 C56 C61 C60 -172.1(3) . . . . ?
C100 C99 C98 C103 -0.3(6) . . . . ?
C100 C99 C98 C97 -176.4(3) . . . . ?
C54 N11 C55 O7 -16.6(5) . . . . ?
C54 N11 C55 C56 161.4(3) . . . . ?
C72 N18 C73 C74 76.2(4) . . . . ?
C72 C70 C71 C66 170.6(3) . . . . ?
C35 C34 C39 C38 1.8(5) . . . . ?
C35 C34 C33 O5 20.0(5) . . . . ?
C35 C34 C33 N7 -159.8(3) . . . . ?
C35 C36 C37 C38 1.2(6) . . . . ?
C125 C124 C127 C122 -0.9(6) . . . . ?
C125 C126 C123 C122 -1.3(7) . . . . ?
C41 N8 C40 O6 -2.1(5) . . . . ?
C41 N8 C40 C38 178.2(3) . . . . ?
C41 C42 C47 C46 -174.7(3) . . . . ?
C41 C42 C43 C44 175.8(3) . . . . ?
C101 C102 C103 C98 2.3(5) . . . . ?
C101 C102 C104 O14 -162.7(4) . . . . ?
C101 C102 C104 N24 16.2(5) . . . . ?
C104 N24 C105 C106 -79.4(4) . . . . ?
C104 C102 C103 C98 -176.7(3) . . . . ?
C104 C102 C101 C100 176.7(4) . . . . ?
C19 N4 C18 O4 8.3(6) . . . . ?
C19 N4 C18 C16 -168.5(3) . . . . ?
C28 C29 C30 C31 6.8(8) . . . . ?
C28 C29 C30 C134 -0.2(7) . . . . ?
C28 C27A C133 N6A -174.7(9) . . . . ?
C28 C27A C133 C134 7.8(17) . . . . ?
C82 N16 C83 C84 -73.0(4) . . . . ?
C24 C25 C20 C21 -4.3(6) . . . . ?
C24 C25 C20 C19 169.1(4) . . . . ?
C24 C23 N5A N6A 164.9(7) . . . . ?
C78 C79 C80 C81 -1.8(5) . . . . ?
C78 C79 C80 C82 174.4(3) . . . . ?
C78 C77 C76 C75 179.9(3) . . . . ?
C78 C77 C76 C81 -2.0(5) . . . . ?
C74 N17 C75 O11 -3.9(6) . . . . ?
C74 N17 C75 C76 177.7(3) . . . . ?
C31 C26 C27 C28 5.0(11) . . . . ?
C13 C14 C15 C16 -0.7(6) . . . . ?
C26 C31 C30 C29 -3.8(9) . . . . ?
C115 N22 C114 O16 8.3(5) . . . . ?
C115 N22 C114 C112 -169.0(3) . . . . ?
C115 C116 C117 C118 -168.4(4) . . . . ?
C95 C94 C93 C92 2.0(6) . . . . ?
C95 C94 C93 C96 -169.3(4) . . . . ?
C95 C90 C91 C92 2.2(6) . . . . ?
C76 C81 C80 C79 0.7(5) . . . . ?
C76 C81 C80 C82 -175.7(3) . . . . ?
C76 C77 C78 C79 0.9(6) . . . . ?
C64 N7 C33 O5 -3.6(5) . . . . ?
C64 N7 C33 C34 176.2(3) . . . . ?
C97 N19 C128 C125 115.1(4) . . . . ?
C97 C98 C103 C102 175.2(3) . . . . ?
C57 C56 C55 O7 -55.6(5) . . . . ?
C57 C56 C55 N11 126.3(4) . . . . ?
C57 C56 C61 C60 1.5(5) . . . . ?
C57 C58 C59 C60 1.2(6) . . . . ?
C47 C42 C41 N8 107.9(4) . . . . ?
C47 C42 C43 C44 -3.1(5) . . . . ?
C29 C28 C27 C26 -2.0(9) . . . . ?
C29 C28 C27A C133 -4.0(18) . . . . ?
C29 C30 C134 C133 4.5(13) . . . . ?
C114 N22 C115 C116 78.2(4) . . . . ?
C121 C116 C117 C118 5.0(6) . . . . ?
C61 C60 C62 O8 -25.6(5) . . . . ?
C61 C60 C62 N12 154.7(3) . . . . ?
C61 C60 C59 C58 0.4(5) . . . . ?
C61 C56 C55 O7 118.0(4) . . . . ?
C61 C56 C55 N11 -60.1(4) . . . . ?
C61 C56 C57 C58 0.1(5) . . . . ?
C119 N21 N20 C122 167.8(4) . . . . ?
C119 C118 C117 C116 -0.6(7) . . . . ?
C119 N21A N20A C122 -176.9(5) . . . . ?
C116 C121 C120 C119 1.0(6) . . . . ?
C96 N13 C65 O9 -14.9(5) . . . . ?
C96 N13 C65 C66 163.5(3) . . . . ?
C49 C48 C53 C52 3.5(6) . . . . ?
C49 C50 C51 C52 3.4(6) . . . . ?
C49 C50 C51 C54 -166.3(4) . . . . ?
C106 N23 C107 O15 2.9(5) . . . . ?
C106 N23 C107 C108 -175.6(3) . . . . ?
C51 C52 C53 C48 0.2(6) . . . . ?
C51 C50 C49 C48 0.2(7) . . . . ?
C93 C94 C95 C90 0.6(6) . . . . ?
C93 C92 C91 C90 0.4(6) . . . . ?
C91 C92 C93 C94 -2.5(6) . . . . ?
C91 C92 C93 C96 168.9(4) . . . . ?
C91 C90 C95 C94 -2.8(6) . . . . ?
C20 C21 C22 C23 0.5(7) . . . . ?
C20 C25 C24 C23 0.7(7) . . . . ?
C117 C118 C119 N21 168.0(4) . . . . ?
C117 C118 C119 C120 -3.8(6) . . . . ?
C117 C118 C119 N21A 174.3(8) . . . . ?
C15 C14 C13 C12 1.2(7) . . . . ?
C120 C121 C116 C115 168.3(4) . . . . ?
C120 C121 C116 C117 -5.2(6) . . . . ?
C120 C119 N21A N20A 155.0(7) . . . . ?
C68 C69 C70 C71 0.7(5) . . . . ?
C68 C69 C70 C72 -172.3(4) . . . . ?
C22 C21 C20 C25 3.8(6) . . . . ?
C22 C21 C20 C19 -169.6(4) . . . . ?
C22 C23 N5A N6A -8.0(13) . . . . ?
C23 N5 N6 C26 169.6(5) . . . . ?
C23 N5A N6A C133 -175.2(8) . . . . ?
C33 N7 C64 C63 121.5(4) . . . . ?
C33 C34 C39 C38 -177.8(3) . . . . ?
C33 C34 C35 C36 177.4(3) . . . . ?
C30 C31 C26 N6 173.1(6) . . . . ?
C30 C31 C26 C27 -2.0(10) . . . . ?
C12 C17 C16 C18 -177.3(3) . . . . ?
C12 C17 C16 C15 3.2(6) . . . . ?
C85 C84 C89 C88 -3.4(5) . . . . ?
C85 C84 C83 N16 105.6(4) . . . . ?
C85 C86 C87 N15 170.8(3) . . . . ?
C85 C86 C87 C88 -3.5(5) . . . . ?
C110 C111 C112 C113 -1.0(5) . . . . ?
C110 C111 C112 C114 178.7(3) . . . . ?
C110 C109 C108 C113 0.1(5) . . . . ?
C110 C109 C108 C107 -179.3(3) . . . . ?
C16 C17 C12 C11 179.2(4) . . . . ?
C16 C17 C12 C13 -2.7(6) . . . . ?
C67 C66 C71 C70 2.1(5) . . . . ?
C27 C28 C29 C32 170.5(4) . . . . ?
C27 C28 C29 C30 -3.3(6) . . . . ?
C43 C42 C41 N8 -71.0(4) . . . . ?
C43 C42 C47 C46 4.3(5) . . . . ?
C37 C38 C39 C34 0.0(5) . . . . ?
C37 C36 C35 C34 0.7(6) . . . . ?
C44 C45 C46 C47 -2.0(5) . . . . ?
C59 C60 C62 O8 150.2(4) . . . . ?
C59 C60 C62 N12 -29.4(5) . . . . ?
C59 C60 C61 C56 -1.8(5) . . . . ?
N21A C119 C120 C121 -175.3(5) . . . . ?
N21A N20A C122 C127 166.0(7) . . . . ?
N21A N20A C122 C123 -16.3(14) . . . . ?
N20A C122 C127 C124 -178.4(5) . . . . ?
N20A C122 C123 C126 -179.0(9) . . . . ?
C127 C124 C125 C128 172.0(3) . . . . ?
C127 C124 C125 C126 -1.9(5) . . . . ?
C127 C122 C123 C126 -1.7(7) . . . . ?
C123 C122 C127 C124 2.8(7) . . . . ?
N5A N6A C133 C27A 162.3(11) . . . . ?
N5A N6A C133 C134 -20.0(15) . . . . ?
N6A C133 C134 C30 173.1(9) . . . . ?
C27A C28 C29 C32 174.3(12) . . . . ?
C27A C28 C29 C30 0.6(14) . . . . ?
C27A C133 C134 C30 -9.5(19) . . . . ?
